data_1575720
loop_
_publ_author_name
'Jin, Yujie'
'Chen, Lianyu'
'Jiang, Chennuo'
'Liu, Jiyong'
'Zhang, Kang'
'Duttwyler, Simon'

_publ_section_title
;
 Microwave-assisted Pd-catalyzed B-N cross-coupling for efficient
 functionalization of the carbaborate
 [CB<sub>11</sub>H<sub>12</sub>]<sup/>.
;
_journal_issue 83
_journal_name_full 'Chemical communications (Cambridge, England)'
_journal_page_first 16262
_journal_page_last 16265
_journal_paper_doi 10.1039/d5cc04753f
_journal_volume 61
_journal_year 2025
_chemical_formula_moiety 'C8 H17 B11 N O, C8 H20 N'
_chemical_formula_sum 'C16 H37 B11 N2 O'
_chemical_formula_weight 392.38
_space_group_crystal_system monoclinic
_space_group_IT_number 14
_space_group_name_Hall '-P 2ybc'
_space_group_name_H-M_alt 'P 1 21/c 1'
_atom_sites_solution_hydrogens geom
_atom_sites_solution_primary dual
_audit_creation_date 2021-09-30
_audit_creation_method
;
Olex2 1.2
(compiled 2018.05.29 svn.r3508 for OlexSys, GUI svn.r5506)
;
_audit_update_record
;
2025-08-11 deposited with the CCDC.	2025-09-12 downloaded from the CCDC.
;
_cell_angle_alpha 90
_cell_angle_beta 114.842(2)
_cell_angle_gamma 90
_cell_formula_units_Z 8
_cell_length_a 28.6690(14)
_cell_length_b 7.6686(4)
_cell_length_c 24.2067(10)
_cell_measurement_reflns_used 9863
_cell_measurement_temperature 170(2)
_cell_measurement_theta_max 32.10
_cell_measurement_theta_min 2.30
_cell_volume 4829.4(4)
_computing_cell_refinement 'SAINT V8.40B (Bruker Nano, Inc., 2019)'
_computing_data_collection 'Bruker Instrument Service vV6.2.14'
_computing_data_reduction 'SAINT V8.40B (Bruker Nano, Inc., 2019)'
_computing_molecular_graphics 'Olex2 (Dolomanov et al., 2009)'
_computing_publication_material 'Olex2 (Dolomanov et al., 2009)'
_computing_structure_refinement 'ShelXL (Sheldrick, 2015)'
_computing_structure_solution 'ShelXT (Sheldrick, 2015)'
_diffrn_ambient_temperature 170.0
_diffrn_measured_fraction_theta_full 0.992
_diffrn_measured_fraction_theta_max 0.990
_diffrn_measurement_device_type 'zju Bruker D8 Venture'
_diffrn_measurement_method '\f and \w scans'
_diffrn_radiation_type MoK\a
_diffrn_radiation_wavelength 0.71073
_diffrn_reflns_av_unetI/netI 0.0371
_diffrn_reflns_Laue_measured_fraction_full 0.992
_diffrn_reflns_Laue_measured_fraction_max 0.990
_diffrn_reflns_limit_h_max 34
_diffrn_reflns_limit_h_min -37
_diffrn_reflns_limit_k_max 9
_diffrn_reflns_limit_k_min -9
_diffrn_reflns_limit_l_max 31
_diffrn_reflns_limit_l_min -31
_diffrn_reflns_number 10953
_diffrn_reflns_point_group_measured_fraction_full 0.992
_diffrn_reflns_point_group_measured_fraction_max 0.990
_diffrn_reflns_theta_full 25.242
_diffrn_reflns_theta_max 27.534
_diffrn_reflns_theta_min 2.296
_diffrn_standards_number 0
_exptl_absorpt_coefficient_mu 0.058
_exptl_absorpt_correction_T_max 0.7466
_exptl_absorpt_correction_T_min 0.6886
_exptl_absorpt_correction_type multi-scan
_exptl_absorpt_process_details
;
SADABS-2016/2 (Bruker,2016/2) was used for absorption correction.
wR2(int) was 0.0857 before and 0.0472 after correction.
The Ratio of minimum to maximum transmission is 0.9223.
The \l/2 correction factor is Not present.
;
_exptl_crystal_colour colourless
_exptl_crystal_colour_primary colourless
_exptl_crystal_density_diffrn 1.079
_exptl_crystal_description needle
_exptl_crystal_F_000 1680
_exptl_crystal_size_max 0.49
_exptl_crystal_size_mid 0.1
_exptl_crystal_size_min 0.07
_refine_diff_density_max 0.387
_refine_diff_density_min -0.184
_refine_diff_density_rms 0.049
_refine_ls_extinction_method none
_refine_ls_goodness_of_fit_ref 1.071
_refine_ls_hydrogen_treatment constr
_refine_ls_matrix_type full
_refine_ls_number_parameters 550
_refine_ls_number_reflns 10953
_refine_ls_number_restraints 0
_refine_ls_restrained_S_all 1.071
_refine_ls_R_factor_all 0.0716
_refine_ls_R_factor_gt 0.0615
_refine_ls_shift/su_max 0.001
_refine_ls_shift/su_mean 0.000
_refine_ls_structure_factor_coef Fsqd
_refine_ls_weighting_details 'w=1/[\s^2^(Fo^2^)+(0.0767P)^2^+2.4512P] where P=(Fo^2^+2Fc^2^)/3'
_refine_ls_weighting_scheme calc
_refine_ls_wR_factor_gt 0.1557
_refine_ls_wR_factor_ref 0.1636
_reflns_Friedel_coverage 0.000
_reflns_number_gt 9414
_reflns_number_total 10953
_reflns_threshold_expression 'I > 2\s(I)'
_cod_data_source_file d5cc04753f2.cif
_cod_data_source_block mo_210927_jyj_22
_cod_depositor_comments 'Adding full bibliography for 1575720--1575723.cif.'
_cod_database_code 1575720
_shelx_shelxl_version_number 2018/3
_shelx_space_group_comment
;
The symmetry employed for this shelxl refinement is uniquely defined
by the following loop, which should always be used as a source of
symmetry information in preference to the above space-group names.
They are only intended as comments.
;
_shelx_estimated_absorpt_t_max 0.996
_shelx_estimated_absorpt_t_min 0.972
_olex2_refinement_description
;
1. Twinned data refinement
 Scales: 0.8859(8)
 0.1141(8)
2. Fixed Uiso
 At 1.2 times of:
  All B(H) groups, All C(H) groups, All C(H,H) groups, All N(H) groups
 At 1.5 times of:
  All C(H,H,H) groups
3.a Secondary CH2 refined with riding coordinates:
 C17(H17A,H17B), C19(H19A,H19B), C21(H21A,H21B), C23(H23A,H23B), C25(H25A,
 H25B), C27(H27A,H27B), C29(H29A,H29B), C31(H31A,H31B)
3.b Aromatic/amide H refined with riding coordinates:
 N1(H1), C4(H4), C5(H5), C6(H6), C7(H7), C8(H8), N2(H2A), C12(H12), C13(H13),
 C14(H14), C15(H15), C16(H16)
3.c Idealised Me refined as rotating group:
 C18(H18A,H18B,H18C), C20(H20A,H20B,H20C), C22(H22A,H22B,H22C), C24(H24A,H24B,
 H24C), C26(H26A,H26B,H26C), C28(H28A,H28B,H28C), C30(H30A,H30B,H30C), C32(H32A,
 H32B,H32C)
3.d Boron cage BH refined with riding coordinates:
 C1(H1A), B1(H1B), B2(H2), B3(H3), B4(H4A), B5(H5A), B6(H6A), B7(H7A), B8(H8A),
  B9(H9), B10(H10), C9(H9A), B12(H12A), B13(H13A), B14(H14A), B15(H15A),
 B16(H16A), B17(H17), B18(H18), B19(H19), B20(H20), B21(H21)
;
_olex2_submission_special_instructions 'No special instructions were received'

loop_
_space_group_symop_operation_xyz
'x, y, z'
'-x, y+1/2, -z+1/2'
'-x, -y, -z'
'x, -y-1/2, z-1/2'

loop_
_atom_site_label
_atom_site_type_symbol
_atom_site_fract_x
_atom_site_fract_y
_atom_site_fract_z
_atom_site_U_iso_or_equiv
_atom_site_adp_type
_atom_site_occupancy
_atom_site_site_symmetry_order
_atom_site_calc_flag
_atom_site_refinement_flags_posn
_atom_site_refinement_flags_adp
_atom_site_refinement_flags_occupancy
_atom_site_disorder_assembly
_atom_site_disorder_group
O1 O 0.31403(5) 0.30100(18) 0.62557(7) 0.0301(3) Uani 1 1 d . . . . .
N1 N 0.36339(6) 0.4625(2) 0.59240(7) 0.0247(3) Uani 1 1 d . . . . .
H1 H 0.372531 0.570244 0.589154 0.030 Uiso 1 1 calc R . . . .
C1 C 0.45190(8) 0.0373(3) 0.53062(9) 0.0295(4) Uani 1 1 d . . . . .
H1A H 0.472889 -0.060719 0.515221 0.035 Uiso 1 1 calc R . . . .
C2 C 0.32622(7) 0.4441(2) 0.61212(8) 0.0209(3) Uani 1 1 d . . . . .
C3 C 0.29838(7) 0.6057(2) 0.61759(8) 0.0221(4) Uani 1 1 d . . . . .
C4 C 0.30157(7) 0.7664(2) 0.59331(9) 0.0246(4) Uani 1 1 d . . . . .
H4 H 0.322453 0.778721 0.571744 0.030 Uiso 1 1 calc R . . . .
C5 C 0.27475(8) 0.9101(3) 0.59993(10) 0.0319(4) Uani 1 1 d . . . . .
H5 H 0.277502 1.019600 0.583189 0.038 Uiso 1 1 calc R . . . .
C6 C 0.24406(8) 0.8929(3) 0.63100(10) 0.0343(5) Uani 1 1 d . . . . .
H6 H 0.225762 0.990675 0.635787 0.041 Uiso 1 1 calc R . . . .
C7 C 0.24008(9) 0.7336(3) 0.65498(11) 0.0394(5) Uani 1 1 d . . . . .
H7 H 0.218994 0.721692 0.676306 0.047 Uiso 1 1 calc R . . . .
C8 C 0.26672(8) 0.5906(3) 0.64809(10) 0.0336(5) Uani 1 1 d . . . . .
H8 H 0.263388 0.480904 0.664339 0.040 Uiso 1 1 calc R . . . .
B1 B 0.45319(9) 0.2503(3) 0.51033(11) 0.0319(5) Uani 1 1 d . . . . .
H1B H 0.473324 0.300213 0.482633 0.038 Uiso 1 1 calc R . . . .
B2 B 0.48762(9) 0.1783(3) 0.58663(11) 0.0315(5) Uani 1 1 d . . . . .
H2 H 0.530656 0.180291 0.609163 0.038 Uiso 1 1 calc R . . . .
B3 B 0.45229(8) 0.0075(3) 0.60050(10) 0.0268(4) Uani 1 1 d . . . . .
H3 H 0.471924 -0.102673 0.632125 0.032 Uiso 1 1 calc R . . . .
B4 B 0.39567(8) -0.0264(3) 0.53271(10) 0.0262(4) Uani 1 1 d . . . . .
H4A H 0.377874 -0.158723 0.519776 0.031 Uiso 1 1 calc R . . . .
B5 B 0.39690(10) 0.1223(3) 0.47735(10) 0.0323(5) Uani 1 1 d . . . . .
H5A H 0.380048 0.087181 0.427871 0.039 Uiso 1 1 calc R . . . .
B6 B 0.45073(9) 0.3724(3) 0.57159(11) 0.0304(5) Uani 1 1 d . . . . .
H6A H 0.469014 0.504022 0.584721 0.036 Uiso 1 1 calc R . . . .
B7 B 0.44976(8) 0.2219(3) 0.62731(10) 0.0258(4) Uani 1 1 d . . . . .
H7A H 0.467325 0.254492 0.677009 0.031 Uiso 1 1 calc R . . . .
B8 B 0.39274(8) 0.0946(3) 0.59355(9) 0.0216(4) Uani 1 1 d . . . . .
H8A H 0.372681 0.043301 0.621145 0.026 Uiso 1 1 calc R . . . .
B9 B 0.35811(8) 0.1659(3) 0.51674(9) 0.0258(4) Uani 1 1 d . . . . .
H9 H 0.315118 0.161862 0.493426 0.031 Uiso 1 1 calc R . . . .
B10 B 0.39407(9) 0.3372(3) 0.50298(10) 0.0294(5) Uani 1 1 d . . . . .
H10 H 0.374845 0.446249 0.470574 0.035 Uiso 1 1 calc R . . . .
B11 B 0.39135(8) 0.3202(3) 0.57514(9) 0.0214(4) Uani 1 1 d . . . . .
O2 O 0.18725(6) 0.24487(18) 0.31530(6) 0.0301(3) Uani 1 1 d . . . . .
N2 N 0.14342(7) 0.4158(2) 0.23399(7) 0.0290(4) Uani 1 1 d . . . . .
H2A H 0.136741 0.525234 0.222386 0.035 Uiso 1 1 calc R . . . .
C9 C 0.05113(8) 0.0125(3) 0.07819(9) 0.0318(4) Uani 1 1 d . . . . .
H9A H 0.029250 -0.080171 0.040353 0.038 Uiso 1 1 calc R . . . .
C10 C 0.17843(7) 0.3893(2) 0.29125(8) 0.0217(3) Uani 1 1 d . . . . .
C11 C 0.20771(7) 0.5455(2) 0.32752(8) 0.0231(4) Uani 1 1 d . . . . .
C12 C 0.20143(7) 0.7149(3) 0.30445(10) 0.0299(4) Uani 1 1 d . . . . .
H12 H 0.178111 0.737052 0.263470 0.036 Uiso 1 1 calc R . . . .
C13 C 0.22928(8) 0.8511(3) 0.34141(12) 0.0397(5) Uani 1 1 d . . . . .
H13 H 0.224857 0.966331 0.325622 0.048 Uiso 1 1 calc R . . . .
C14 C 0.26346(8) 0.8199(3) 0.40113(12) 0.0413(6) Uani 1 1 d . . . . .
H14 H 0.282171 0.913679 0.426360 0.050 Uiso 1 1 calc R . . . .
C15 C 0.27025(9) 0.6530(3) 0.42381(10) 0.0406(5) Uani 1 1 d . . . . .
H15 H 0.293984 0.631729 0.464668 0.049 Uiso 1 1 calc R . . . .
C16 C 0.24280(8) 0.5154(3) 0.38762(9) 0.0327(4) Uani 1 1 d . . . . .
H16 H 0.247844 0.400473 0.403708 0.039 Uiso 1 1 calc R . . . .
B12 B 0.10765(11) 0.0936(4) 0.08159(12) 0.0400(6) Uani 1 1 d . . . . .
H12A H 0.124634 0.061082 0.048799 0.048 Uiso 1 1 calc R . . . .
B13 B 0.10659(9) -0.0609(3) 0.13545(11) 0.0335(5) Uani 1 1 d . . . . .
H13A H 0.122920 -0.194905 0.138122 0.040 Uiso 1 1 calc R . . . .
B14 B 0.05030(9) -0.0239(3) 0.14711(10) 0.0291(5) Uani 1 1 d . . . . .
H14A H 0.029488 -0.133777 0.157489 0.035 Uiso 1 1 calc R . . . .
B15 B 0.01662(8) 0.1536(3) 0.10042(11) 0.0318(5) Uani 1 1 d . . . . .
H15A H -0.026370 0.160531 0.079938 0.038 Uiso 1 1 calc R . . . .
B16 B 0.05200(10) 0.2282(3) 0.05979(10) 0.0351(5) Uani 1 1 d . . . . .
H16A H 0.032546 0.284481 0.012889 0.042 Uiso 1 1 calc R . . . .
B17 B 0.11224(9) 0.3047(4) 0.11328(10) 0.0339(5) Uani 1 1 d . . . . .
H17 H 0.132819 0.413599 0.102040 0.041 Uiso 1 1 calc R . . . .
B18 B 0.14605(9) 0.1257(3) 0.16015(11) 0.0324(5) Uani 1 1 d . . . . .
H18 H 0.188986 0.116419 0.179978 0.039 Uiso 1 1 calc R . . . .
B19 B 0.11043(9) 0.0525(3) 0.20086(10) 0.0274(4) Uani 1 1 d . . . . .
H19 H 0.129711 -0.005183 0.247565 0.033 Uiso 1 1 calc R . . . .
B20 B 0.05468(8) 0.1857(3) 0.17920(10) 0.0281(4) Uani 1 1 d . . . . .
H20 H 0.037178 0.215837 0.211672 0.034 Uiso 1 1 calc R . . . .
B21 B 0.05546(9) 0.3425(3) 0.12523(10) 0.0295(5) Uani 1 1 d . . . . .
H21 H 0.038467 0.475637 0.122095 0.035 Uiso 1 1 calc R . . . .
B22 B 0.11416(8) 0.2797(3) 0.18720(9) 0.0238(4) Uani 1 1 d . . . . .
N3 N 0.37458(6) 0.1117(2) 0.79242(7) 0.0265(3) Uani 1 1 d . . . . .
C17 C 0.31921(7) 0.1745(3) 0.76495(9) 0.0315(4) Uani 1 1 d . . . . .
H17A H 0.312877 0.238891 0.727004 0.038 Uiso 1 1 calc R . . . .
H17B H 0.296383 0.071235 0.753617 0.038 Uiso 1 1 calc R . . . .
C18 C 0.30421(9) 0.2901(4) 0.80515(11) 0.0439(6) Uani 1 1 d . . . . .
H18A H 0.267653 0.319651 0.784108 0.066 Uiso 1 1 calc GR . . . .
H18B H 0.324726 0.397275 0.814357 0.066 Uiso 1 1 calc GR . . . .
H18C H 0.310487 0.228732 0.843127 0.066 Uiso 1 1 calc GR . . . .
C19 C 0.41202(8) 0.2616(3) 0.81449(9) 0.0315(4) Uani 1 1 d . . . . .
H19A H 0.447340 0.213577 0.831804 0.038 Uiso 1 1 calc R . . . .
H19B H 0.407003 0.321246 0.847864 0.038 Uiso 1 1 calc R . . . .
C20 C 0.40780(9) 0.3969(3) 0.76648(11) 0.0408(5) Uani 1 1 d . . . . .
H20A H 0.413823 0.340719 0.733696 0.061 Uiso 1 1 calc GR . . . .
H20B H 0.433514 0.488474 0.785109 0.061 Uiso 1 1 calc GR . . . .
H20C H 0.373346 0.448580 0.749759 0.061 Uiso 1 1 calc GR . . . .
C21 C 0.38584(9) -0.0032(3) 0.84779(9) 0.0347(5) Uani 1 1 d . . . . .
H21A H 0.422526 -0.037362 0.864787 0.042 Uiso 1 1 calc R . . . .
H21B H 0.380704 0.067000 0.879099 0.042 Uiso 1 1 calc R . . . .
C22 C 0.35392(11) -0.1664(4) 0.83663(13) 0.0489(6) Uani 1 1 d . . . . .
H22A H 0.360359 -0.241398 0.807807 0.073 Uiso 1 1 calc GR . . . .
H22B H 0.317412 -0.135044 0.819681 0.073 Uiso 1 1 calc GR . . . .
H22C H 0.363198 -0.228763 0.875139 0.073 Uiso 1 1 calc GR . . . .
C23 C 0.38101(8) 0.0115(3) 0.74184(9) 0.0332(5) Uani 1 1 d . . . . .
H23A H 0.355375 -0.083865 0.728302 0.040 Uiso 1 1 calc R . . . .
H23B H 0.373044 0.091087 0.706832 0.040 Uiso 1 1 calc R . . . .
C24 C 0.43337(10) -0.0660(4) 0.75825(11) 0.0453(6) Uani 1 1 d . . . . .
H24A H 0.433309 -0.131071 0.723382 0.068 Uiso 1 1 calc GR . . . .
H24B H 0.441941 -0.144916 0.792987 0.068 Uiso 1 1 calc GR . . . .
H24C H 0.458959 0.027607 0.769066 0.068 Uiso 1 1 calc GR . . . .
N4 N 0.12284(6) 0.0884(2) 0.41827(8) 0.0308(4) Uani 1 1 d . . . . .
C25 C 0.11116(10) -0.0259(3) 0.46244(10) 0.0425(6) Uani 1 1 d . . . . .
H25A H 0.119412 0.041165 0.500335 0.051 Uiso 1 1 calc R . . . .
H25B H 0.073782 -0.049997 0.444379 0.051 Uiso 1 1 calc R . . . .
C26 C 0.13921(11) -0.1972(4) 0.47905(12) 0.0542(7) Uani 1 1 d . . . . .
H26A H 0.128522 -0.270898 0.442719 0.081 Uiso 1 1 calc GR . . . .
H26B H 0.131075 -0.255906 0.509872 0.081 Uiso 1 1 calc GR . . . .
H26C H 0.176324 -0.176318 0.495374 0.081 Uiso 1 1 calc GR . . . .
C27 C 0.11545(9) -0.0114(3) 0.36099(10) 0.0365(5) Uani 1 1 d . . . . .
H27A H 0.124077 0.066889 0.334102 0.044 Uiso 1 1 calc R . . . .
H27B H 0.140120 -0.109649 0.372522 0.044 Uiso 1 1 calc R . . . .
C28 C 0.06188(10) -0.0831(4) 0.32517(12) 0.0510(7) Uani 1 1 d . . . . .
H28A H 0.060792 -0.146329 0.289463 0.077 Uiso 1 1 calc GR . . . .
H28B H 0.037158 0.013231 0.311914 0.077 Uiso 1 1 calc GR . . . .
H28C H 0.053029 -0.162759 0.350977 0.077 Uiso 1 1 calc GR . . . .
C29 C 0.08670(8) 0.2432(3) 0.40382(10) 0.0371(5) Uani 1 1 d . . . . .
H29A H 0.050925 0.199191 0.386279 0.045 Uiso 1 1 calc R . . . .
H29B H 0.092656 0.303317 0.442405 0.045 Uiso 1 1 calc R . . . .
C30 C 0.09187(10) 0.3756(4) 0.36022(12) 0.0457(6) Uani 1 1 d . . . . .
H30A H 0.085113 0.318784 0.321325 0.069 Uiso 1 1 calc GR . . . .
H30B H 0.126788 0.423546 0.377601 0.069 Uiso 1 1 calc GR . . . .
H30C H 0.067055 0.470065 0.353537 0.069 Uiso 1 1 calc GR . . . .
C31 C 0.17875(7) 0.1471(3) 0.44607(10) 0.0315(4) Uani 1 1 d . . . . .
H31A H 0.200841 0.042094 0.458568 0.038 Uiso 1 1 calc R . . . .
H31B H 0.185827 0.206676 0.414115 0.038 Uiso 1 1 calc R . . . .
C32 C 0.19426(9) 0.2674(3) 0.50023(10) 0.0400(5) Uani 1 1 d . . . . .
H32A H 0.175502 0.377705 0.487573 0.060 Uiso 1 1 calc GR . . . .
H32B H 0.231289 0.289879 0.516639 0.060 Uiso 1 1 calc GR . . . .
H32C H 0.186049 0.212642 0.531651 0.060 Uiso 1 1 calc GR . . . .

loop_
_atom_site_aniso_label
_atom_site_aniso_U_11
_atom_site_aniso_U_22
_atom_site_aniso_U_33
_atom_site_aniso_U_23
_atom_site_aniso_U_13
_atom_site_aniso_U_12
O1 0.0314(7) 0.0269(7) 0.0393(8) 0.0009(6) 0.0222(6) 0.0006(6)
N1 0.0270(8) 0.0226(8) 0.0300(8) -0.0011(6) 0.0173(7) -0.0006(6)
C1 0.0318(10) 0.0302(10) 0.0345(11) 0.0019(8) 0.0218(9) 0.0057(8)
C2 0.0194(8) 0.0228(9) 0.0196(8) -0.0018(7) 0.0072(7) -0.0002(7)
C3 0.0200(8) 0.0235(9) 0.0227(8) -0.0026(7) 0.0087(7) -0.0004(7)
C4 0.0227(8) 0.0230(9) 0.0280(9) -0.0031(7) 0.0104(7) -0.0022(7)
C5 0.0298(10) 0.0229(10) 0.0397(11) -0.0021(8) 0.0114(9) -0.0001(8)
C6 0.0241(9) 0.0332(11) 0.0424(12) -0.0066(9) 0.0109(9) 0.0078(8)
C7 0.0330(11) 0.0458(13) 0.0502(13) 0.0016(11) 0.0280(10) 0.0074(10)
C8 0.0334(10) 0.0327(11) 0.0440(12) 0.0063(9) 0.0252(10) 0.0048(9)
B1 0.0387(12) 0.0314(12) 0.0397(13) 0.0053(9) 0.0302(11) 0.0048(10)
B2 0.0220(10) 0.0354(12) 0.0401(13) -0.0015(10) 0.0161(9) 0.0008(9)
B3 0.0240(10) 0.0287(11) 0.0295(11) 0.0022(9) 0.0130(9) 0.0034(8)
B4 0.0262(10) 0.0282(11) 0.0267(10) -0.0038(8) 0.0135(9) 0.0008(8)
B5 0.0397(12) 0.0374(13) 0.0230(10) 0.0011(9) 0.0165(10) 0.0082(10)
B6 0.0300(11) 0.0294(11) 0.0397(12) 0.0008(10) 0.0225(10) -0.0011(9)
B7 0.0204(9) 0.0339(11) 0.0218(10) -0.0029(8) 0.0078(8) -0.0021(8)
B8 0.0208(9) 0.0236(10) 0.0223(9) -0.0009(8) 0.0108(8) 0.0006(8)
B9 0.0235(10) 0.0323(11) 0.0200(9) -0.0041(8) 0.0076(8) 0.0029(8)
B10 0.0364(12) 0.0313(11) 0.0269(11) 0.0057(9) 0.0197(10) 0.0091(9)
B11 0.0207(9) 0.0252(10) 0.0219(9) 0.0001(8) 0.0123(8) 0.0001(8)
O2 0.0349(7) 0.0226(7) 0.0241(7) 0.0004(5) 0.0039(6) -0.0045(6)
N2 0.0340(9) 0.0216(8) 0.0215(8) -0.0022(6) 0.0020(7) -0.0009(7)
C9 0.0295(10) 0.0358(11) 0.0254(10) -0.0084(8) 0.0070(8) -0.0080(8)
C10 0.0190(8) 0.0238(9) 0.0215(8) -0.0022(7) 0.0078(7) -0.0023(7)
C11 0.0201(8) 0.0256(9) 0.0238(9) -0.0051(7) 0.0095(7) -0.0017(7)
C12 0.0232(9) 0.0280(10) 0.0347(11) -0.0020(8) 0.0086(8) 0.0003(8)
C13 0.0312(11) 0.0233(10) 0.0623(15) -0.0072(10) 0.0173(11) -0.0022(8)
C14 0.0272(10) 0.0390(13) 0.0542(14) -0.0260(11) 0.0136(10) -0.0083(9)
C15 0.0327(11) 0.0500(14) 0.0297(11) -0.0141(10) 0.0041(9) -0.0084(10)
C16 0.0342(10) 0.0332(11) 0.0246(10) -0.0023(8) 0.0062(8) -0.0048(9)
B12 0.0404(13) 0.0502(16) 0.0359(13) -0.0186(11) 0.0225(11) -0.0160(12)
B13 0.0258(11) 0.0341(12) 0.0366(12) -0.0137(10) 0.0093(10) -0.0019(9)
B14 0.0237(10) 0.0329(12) 0.0270(11) -0.0027(9) 0.0070(9) -0.0063(9)
B15 0.0200(10) 0.0369(13) 0.0313(12) -0.0029(10) 0.0036(9) -0.0025(9)
B16 0.0385(12) 0.0401(13) 0.0191(10) -0.0032(9) 0.0048(9) -0.0133(11)
B17 0.0341(12) 0.0451(14) 0.0229(10) -0.0096(10) 0.0124(9) -0.0165(11)
B18 0.0226(10) 0.0374(13) 0.0369(12) -0.0139(10) 0.0123(9) -0.0062(9)
B19 0.0271(10) 0.0245(10) 0.0251(10) -0.0042(8) 0.0056(8) -0.0001(9)
B20 0.0237(10) 0.0342(12) 0.0259(10) -0.0001(9) 0.0098(8) 0.0021(9)
B21 0.0258(10) 0.0314(12) 0.0230(10) 0.0025(9) 0.0022(8) 0.0010(9)
B22 0.0213(9) 0.0292(11) 0.0166(9) -0.0042(8) 0.0036(7) -0.0014(8)
N3 0.0252(8) 0.0356(9) 0.0177(7) -0.0007(6) 0.0081(6) 0.0024(7)
C17 0.0228(9) 0.0406(12) 0.0295(10) -0.0026(9) 0.0094(8) 0.0025(8)
C18 0.0341(11) 0.0605(16) 0.0428(13) -0.0091(12) 0.0216(10) 0.0043(11)
C19 0.0246(9) 0.0420(12) 0.0238(9) -0.0036(8) 0.0062(8) -0.0049(8)
C20 0.0370(11) 0.0457(13) 0.0371(12) -0.0002(10) 0.0129(10) -0.0084(10)
C21 0.0381(11) 0.0453(12) 0.0226(9) 0.0072(9) 0.0146(9) 0.0067(10)
C22 0.0524(14) 0.0505(15) 0.0490(14) 0.0121(12) 0.0263(12) -0.0020(12)
C23 0.0387(11) 0.0415(12) 0.0209(9) -0.0004(8) 0.0140(8) 0.0099(9)
C24 0.0448(13) 0.0593(16) 0.0363(12) 0.0105(11) 0.0214(11) 0.0224(12)
N4 0.0271(8) 0.0415(10) 0.0262(8) -0.0033(7) 0.0136(7) -0.0047(7)
C25 0.0462(13) 0.0552(15) 0.0306(11) -0.0011(10) 0.0208(10) -0.0148(11)
C26 0.0550(15) 0.0575(17) 0.0409(14) 0.0101(12) 0.0112(12) -0.0142(13)
C27 0.0386(11) 0.0462(13) 0.0290(10) -0.0115(9) 0.0184(9) -0.0144(10)
C28 0.0478(14) 0.0688(18) 0.0357(13) -0.0101(12) 0.0169(11) -0.0278(13)
C29 0.0271(10) 0.0511(14) 0.0358(11) -0.0013(10) 0.0158(9) 0.0042(9)
C30 0.0389(12) 0.0526(15) 0.0451(14) 0.0053(11) 0.0172(11) 0.0089(11)
C31 0.0241(9) 0.0373(11) 0.0318(10) -0.0043(9) 0.0105(8) -0.0020(8)
C32 0.0350(11) 0.0448(13) 0.0326(11) -0.0085(10) 0.0067(9) -0.0005(10)

loop_
_atom_type_symbol
_atom_type_description
_atom_type_scat_dispersion_real
_atom_type_scat_dispersion_imag
_atom_type_scat_source
C C 0.0033 0.0016 'International Tables Vol C Tables 4.2.6.8 and 6.1.1.4'
H H 0.0000 0.0000 'International Tables Vol C Tables 4.2.6.8 and 6.1.1.4'
B B 0.0013 0.0007 'International Tables Vol C Tables 4.2.6.8 and 6.1.1.4'
N N 0.0061 0.0033 'International Tables Vol C Tables 4.2.6.8 and 6.1.1.4'
O O 0.0106 0.0060 'International Tables Vol C Tables 4.2.6.8 and 6.1.1.4'

loop_
_geom_angle_atom_site_label_1
_geom_angle_atom_site_label_2
_geom_angle_atom_site_label_3
_geom_angle
_geom_angle_site_symmetry_1
_geom_angle_site_symmetry_3
_geom_angle_publ_flag
C2 N1 H1 116.1 . . ?
C2 N1 B11 127.78(16) . . ?
B11 N1 H1 116.1 . . ?
B1 C1 H1A 117.8 . . ?
B2 C1 H1A 117.7 . . ?
B2 C1 B1 62.81(14) . . ?
B2 C1 B3 62.78(13) . . ?
B2 C1 B4 114.76(15) . . ?
B3 C1 H1A 117.4 . . ?
B3 C1 B1 114.93(16) . . ?
B3 C1 B4 62.86(12) . . ?
B4 C1 H1A 117.7 . . ?
B4 C1 B1 114.62(15) . . ?
B5 C1 H1A 117.6 . . ?
B5 C1 B1 62.55(14) . . ?
B5 C1 B2 114.75(16) . . ?
B5 C1 B3 115.08(15) . . ?
B5 C1 B4 62.82(13) . . ?
O1 C2 N1 122.68(16) . . ?
O1 C2 C3 119.17(15) . . ?
N1 C2 C3 118.14(16) . . ?
C4 C3 C2 124.17(16) . . ?
C4 C3 C8 118.21(17) . . ?
C8 C3 C2 117.61(17) . . ?
C3 C4 H4 119.4 . . ?
C3 C4 C5 121.18(17) . . ?
C5 C4 H4 119.4 . . ?
C4 C5 H5 120.1 . . ?
C6 C5 C4 119.7(2) . . ?
C6 C5 H5 120.1 . . ?
C5 C6 H6 120.1 . . ?
C7 C6 C5 119.87(19) . . ?
C7 C6 H6 120.1 . . ?
C6 C7 H7 119.9 . . ?
C6 C7 C8 120.23(19) . . ?
C8 C7 H7 119.9 . . ?
C3 C8 H8 119.6 . . ?
C7 C8 C3 120.8(2) . . ?
C7 C8 H8 119.6 . . ?
C1 B1 H1B 125.2 . . ?
C1 B1 B2 58.29(13) . . ?
C1 B1 B5 58.23(13) . . ?
C1 B1 B6 104.47(15) . . ?
C1 B1 B10 104.76(15) . . ?
B2 B1 H1B 121.8 . . ?
B2 B1 B6 59.80(13) . . ?
B5 B1 H1B 121.4 . . ?
B5 B1 B2 107.46(16) . . ?
B5 B1 B6 108.68(15) . . ?
B6 B1 H1B 122.0 . . ?
B10 B1 H1B 121.8 . . ?
B10 B1 B2 108.29(15) . . ?
B10 B1 B5 60.43(14) . . ?
B10 B1 B6 60.75(13) . . ?
C1 B2 B1 58.90(13) . . ?
C1 B2 H2 124.6 . . ?
C1 B2 B3 58.68(12) . . ?
C1 B2 B6 105.23(16) . . ?
C1 B2 B7 104.95(15) . . ?
B1 B2 H2 121.3 . . ?
B3 B2 B1 108.33(16) . . ?
B3 B2 H2 121.2 . . ?
B3 B2 B6 108.68(15) . . ?
B3 B2 B7 60.21(13) . . ?
B6 B2 B1 60.18(13) . . ?
B6 B2 H2 121.9 . . ?
B6 B2 B7 60.35(13) . . ?
B7 B2 B1 108.39(15) . . ?
B7 B2 H2 122.1 . . ?
C1 B3 B2 58.54(13) . . ?
C1 B3 H3 124.9 . . ?
C1 B3 B4 58.65(12) . . ?
C1 B3 B7 104.71(15) . . ?
C1 B3 B8 104.53(15) . . ?
B2 B3 H3 121.6 . . ?
B2 B3 B4 107.82(16) . . ?
B2 B3 B7 60.03(13) . . ?
B2 B3 B8 107.91(16) . . ?
B4 B3 H3 121.5 . . ?
B4 B3 B7 108.08(15) . . ?
B7 B3 H3 122.2 . . ?
B8 B3 H3 122.4 . . ?
B8 B3 B4 59.88(12) . . ?
B8 B3 B7 60.12(12) . . ?
C1 B4 B3 58.49(12) . . ?
C1 B4 H4A 125.2 . . ?
C1 B4 B5 58.26(13) . . ?
C1 B4 B8 104.49(15) . . ?
C1 B4 B9 104.54(16) . . ?
B3 B4 H4A 121.5 . . ?
B5 B4 B3 107.70(16) . . ?
B5 B4 H4A 121.6 . . ?
B5 B4 B8 108.34(16) . . ?
B8 B4 B3 59.99(12) . . ?
B8 B4 H4A 122.1 . . ?
B9 B4 B3 108.41(15) . . ?
B9 B4 H4A 122.0 . . ?
B9 B4 B5 60.14(13) . . ?
B9 B4 B8 60.56(12) . . ?
C1 B5 B1 59.22(14) . . ?
C1 B5 B4 58.92(12) . . ?
C1 B5 H5A 124.5 . . ?
C1 B5 B9 104.87(15) . . ?
C1 B5 B10 104.85(17) . . ?
B1 B5 B4 108.69(17) . . ?
B1 B5 H5A 121.2 . . ?
B1 B5 B9 108.19(16) . . ?
B1 B5 B10 59.57(14) . . ?
B4 B5 H5A 121.2 . . ?
B4 B5 B9 59.90(12) . . ?
B4 B5 B10 108.37(15) . . ?
B9 B5 H5A 122.3 . . ?
B9 B5 B10 60.42(13) . . ?
B10 B5 H5A 122.3 . . ?
B1 B6 H6A 122.2 . . ?
B1 B6 B7 107.94(16) . . ?
B1 B6 B10 59.06(13) . . ?
B1 B6 B11 107.13(16) . . ?
B2 B6 B1 60.03(13) . . ?
B2 B6 H6A 122.0 . . ?
B2 B6 B7 59.93(13) . . ?
B2 B6 B10 107.13(17) . . ?
B2 B6 B11 107.48(16) . . ?
B7 B6 H6A 121.5 . . ?
B7 B6 B10 107.92(15) . . ?
B7 B6 B11 60.05(12) . . ?
B10 B6 H6A 122.2 . . ?
B11 B6 H6A 122.0 . . ?
B11 B6 B10 59.93(12) . . ?
B2 B7 B3 59.76(13) . . ?
B2 B7 B6 59.72(13) . . ?
B2 B7 H7A 122.3 . . ?
B2 B7 B8 107.42(15) . . ?
B2 B7 B11 107.29(15) . . ?
B3 B7 B6 107.82(15) . . ?
B3 B7 H7A 121.9 . . ?
B3 B7 B8 59.78(12) . . ?
B3 B7 B11 107.57(15) . . ?
B6 B7 H7A 121.6 . . ?
B6 B7 B11 60.01(12) . . ?
B8 B7 B6 108.09(15) . . ?
B8 B7 H7A 121.8 . . ?
B8 B7 B11 59.97(12) . . ?
B11 B7 H7A 122.0 . . ?
B3 B8 B7 60.10(12) . . ?
B3 B8 H8A 121.7 . . ?
B3 B8 B9 107.80(14) . . ?
B3 B8 B11 107.99(14) . . ?
B4 B8 B3 60.13(12) . . ?
B4 B8 B7 108.26(14) . . ?
B4 B8 H8A 121.8 . . ?
B4 B8 B9 59.65(12) . . ?
B4 B8 B11 107.71(14) . . ?
B7 B8 H8A 121.4 . . ?
B7 B8 B9 108.16(15) . . ?
B7 B8 B11 60.18(12) . . ?
B9 B8 H8A 121.9 . . ?
B11 B8 H8A 121.8 . . ?
B11 B8 B9 59.91(12) . . ?
B4 B9 B5 59.96(12) . . ?
B4 B9 B8 59.79(12) . . ?
B4 B9 H9 121.8 . . ?
B4 B9 B10 107.93(15) . . ?
B4 B9 B11 107.85(15) . . ?
B5 B9 B8 107.59(15) . . ?
B5 B9 H9 122.0 . . ?
B5 B9 B10 59.81(13) . . ?
B5 B9 B11 107.73(15) . . ?
B8 B9 H9 121.9 . . ?
B10 B9 B8 107.91(15) . . ?
B10 B9 H9 121.7 . . ?
B11 B9 B8 59.95(12) . . ?
B11 B9 H9 121.8 . . ?
B11 B9 B10 60.08(12) . . ?
B1 B10 B5 60.00(14) . . ?
B1 B10 B6 60.20(13) . . ?
B1 B10 B9 108.02(16) . . ?
B1 B10 H10 121.6 . . ?
B1 B10 B11 108.02(16) . . ?
B5 B10 B6 107.90(16) . . ?
B5 B10 B9 59.78(13) . . ?
B5 B10 H10 122.0 . . ?
B5 B10 B11 107.53(15) . . ?
B6 B10 H10 121.7 . . ?
B9 B10 B6 107.92(15) . . ?
B9 B10 H10 121.8 . . ?
B9 B10 B11 59.86(12) . . ?
B11 B10 B6 59.92(12) . . ?
B11 B10 H10 121.9 . . ?
N1 B11 B6 118.55(16) . . ?
N1 B11 B7 123.87(16) . . ?
N1 B11 B8 126.14(15) . . ?
N1 B11 B9 121.97(15) . . ?
N1 B11 B10 117.60(16) . . ?
B6 B11 B7 59.94(12) . . ?
B6 B11 B10 60.15(13) . . ?
B8 B11 B6 107.93(15) . . ?
B8 B11 B7 59.85(12) . . ?
B8 B11 B10 108.05(15) . . ?
B9 B11 B6 108.27(14) . . ?
B9 B11 B7 108.09(15) . . ?
B9 B11 B8 60.15(12) . . ?
B9 B11 B10 60.06(13) . . ?
B10 B11 B7 108.01(14) . . ?
C10 N2 H2A 116.2 . . ?
C10 N2 B22 127.51(17) . . ?
B22 N2 H2A 116.2 . . ?
B12 C9 H9A 117.7 . . ?
B12 C9 B13 62.55(15) . . ?
B12 C9 B16 62.85(15) . . ?
B13 C9 H9A 117.7 . . ?
B13 C9 B16 114.73(16) . . ?
B14 C9 H9A 117.6 . . ?
B14 C9 B12 114.65(16) . . ?
B14 C9 B13 62.72(14) . . ?
B14 C9 B16 114.86(16) . . ?
B15 C9 H9A 117.5 . . ?
B15 C9 B12 114.84(17) . . ?
B15 C9 B13 114.86(16) . . ?
B15 C9 B14 62.88(14) . . ?
B15 C9 B16 62.74(14) . . ?
B16 C9 H9A 117.6 . . ?
O2 C10 N2 122.85(17) . . ?
O2 C10 C11 119.05(16) . . ?
N2 C10 C11 118.10(16) . . ?
C12 C11 C10 123.89(17) . . ?
C12 C11 C16 119.07(18) . . ?
C16 C11 C10 117.04(18) . . ?
C11 C12 H12 120.0 . . ?
C13 C12 C11 120.0(2) . . ?
C13 C12 H12 120.0 . . ?
C12 C13 H13 119.8 . . ?
C14 C13 C12 120.4(2) . . ?
C14 C13 H13 119.8 . . ?
C13 C14 H14 120.1 . . ?
C15 C14 C13 119.8(2) . . ?
C15 C14 H14 120.1 . . ?
C14 C15 H15 119.7 . . ?
C14 C15 C16 120.6(2) . . ?
C16 C15 H15 119.7 . . ?
C11 C16 H16 119.9 . . ?
C15 C16 C11 120.1(2) . . ?
C15 C16 H16 119.9 . . ?
C9 B12 H12A 124.9 . . ?
C9 B12 B13 58.78(13) . . ?
C9 B12 B16 58.88(14) . . ?
C9 B12 B17 104.51(17) . . ?
C9 B12 B18 104.61(17) . . ?
B13 B12 H12A 121.3 . . ?
B13 B12 B16 108.36(17) . . ?
B13 B12 B17 108.27(17) . . ?
B16 B12 H12A 121.4 . . ?
B17 B12 H12A 122.3 . . ?
B17 B12 B16 59.61(15) . . ?
B18 B12 H12A 122.2 . . ?
B18 B12 B13 59.82(14) . . ?
B18 B12 B16 108.23(17) . . ?
B18 B12 B17 60.54(14) . . ?
C9 B13 B12 58.67(15) . . ?
C9 B13 H13A 125.0 . . ?
C9 B13 B14 58.49(13) . . ?
C9 B13 B18 104.69(18) . . ?
C9 B13 B19 104.56(16) . . ?
B12 B13 H13A 121.4 . . ?
B12 B13 B14 107.96(18) . . ?
B14 B13 H13A 121.6 . . ?
B18 B13 B12 60.03(15) . . ?
B18 B13 H13A 122.1 . . ?
B18 B13 B14 108.24(16) . . ?
B18 B13 B19 60.55(13) . . ?
B19 B13 B12 108.43(17) . . ?
B19 B13 H13A 122.1 . . ?
B19 B13 B14 59.85(13) . . ?
C9 B14 B13 58.79(13) . . ?
C9 B14 H14A 124.9 . . ?
C9 B14 B15 58.49(13) . . ?
C9 B14 B19 104.84(15) . . ?
C9 B14 B20 104.72(16) . . ?
B13 B14 H14A 121.4 . . ?
B15 B14 B13 108.01(17) . . ?
B15 B14 H14A 121.4 . . ?
B19 B14 B13 59.93(13) . . ?
B19 B14 H14A 122.1 . . ?
B19 B14 B15 108.42(16) . . ?
B20 B14 B13 108.29(16) . . ?
B20 B14 H14A 122.1 . . ?
B20 B14 B15 60.06(13) . . ?
B20 B14 B19 60.48(13) . . ?
C9 B15 B14 58.63(13) . . ?
C9 B15 H15A 124.7 . . ?
C9 B15 B16 59.10(14) . . ?
C9 B15 B20 104.60(15) . . ?
C9 B15 B21 105.17(16) . . ?
B14 B15 H15A 121.4 . . ?
B14 B15 B16 108.37(17) . . ?
B16 B15 H15A 121.2 . . ?
B20 B15 B14 59.76(13) . . ?
B20 B15 H15A 122.4 . . ?
B20 B15 B16 108.32(15) . . ?
B21 B15 B14 108.38(15) . . ?
B21 B15 H15A 122.0 . . ?
B21 B15 B16 60.07(13) . . ?
B21 B15 B20 60.42(13) . . ?
C9 B16 B12 58.28(14) . . ?
C9 B16 B15 58.16(13) . . ?
C9 B16 H16A 125.4 . . ?
C9 B16 B17 104.25(18) . . ?
C9 B16 B21 104.22(16) . . ?
B12 B16 H16A 121.7 . . ?
B15 B16 B12 107.31(18) . . ?
B15 B16 H16A 121.9 . . ?
B17 B16 B12 59.88(15) . . ?
B17 B16 B15 108.09(16) . . ?
B17 B16 H16A 122.1 . . ?
B17 B16 B21 60.77(13) . . ?
B21 B16 B12 108.29(16) . . ?
B21 B16 B15 59.77(13) . . ?
B21 B16 H16A 122.1 . . ?
B12 B17 H17 121.8 . . ?
B12 B17 B18 59.64(15) . . ?
B12 B17 B21 108.07(17) . . ?
B12 B17 B22 107.60(18) . . ?
B16 B17 B12 60.51(15) . . ?
B16 B17 H17 121.5 . . ?
B16 B17 B18 108.23(17) . . ?
B16 B17 B21 59.86(14) . . ?
B16 B17 B22 108.01(16) . . ?
B18 B17 H17 121.8 . . ?
B18 B17 B21 108.00(16) . . ?
B21 B17 H17 121.7 . . ?
B22 B17 H17 121.9 . . ?
B22 B17 B18 59.88(13) . . ?
B22 B17 B21 60.07(12) . . ?
B12 B18 B17 59.82(15) . . ?
B12 B18 H18 121.8 . . ?
B12 B18 B19 107.95(16) . . ?
B12 B18 B22 107.71(17) . . ?
B13 B18 B12 60.15(15) . . ?
B13 B18 B17 107.96(17) . . ?
B13 B18 H18 121.7 . . ?
B13 B18 B19 59.81(13) . . ?
B13 B18 B22 107.91(15) . . ?
B17 B18 H18 121.8 . . ?
B19 B18 B17 108.03(16) . . ?
B19 B18 H18 121.7 . . ?
B22 B18 B17 59.84(13) . . ?
B22 B18 H18 121.8 . . ?
B22 B18 B19 60.19(12) . . ?
B13 B19 B18 59.64(13) . . ?
B13 B19 H19 121.9 . . ?
B13 B19 B20 107.93(16) . . ?
B13 B19 B22 107.46(16) . . ?
B14 B19 B13 60.22(13) . . ?
B14 B19 B18 107.81(16) . . ?
B14 B19 H19 121.8 . . ?
B14 B19 B20 59.74(13) . . ?
B14 B19 B22 107.65(16) . . ?
B18 B19 H19 121.9 . . ?
B18 B19 B22 59.80(13) . . ?
B20 B19 B18 107.98(16) . . ?
B20 B19 H19 121.7 . . ?
B20 B19 B22 60.11(12) . . ?
B22 B19 H19 122.0 . . ?
B14 B20 B15 60.17(13) . . ?
B14 B20 B19 59.78(13) . . ?
B14 B20 H20 121.8 . . ?
B14 B20 B21 108.18(16) . . ?
B14 B20 B22 107.66(15) . . ?
B15 B20 B19 107.94(16) . . ?
B15 B20 H20 121.9 . . ?
B15 B20 B21 59.76(13) . . ?
B15 B20 B22 107.51(15) . . ?
B19 B20 H20 121.6 . . ?
B19 B20 B21 108.47(16) . . ?
B19 B20 B22 60.09(12) . . ?
B21 B20 H20 121.5 . . ?
B21 B20 B22 60.10(12) . . ?
B22 B20 H20 122.0 . . ?
B15 B21 B16 60.15(14) . . ?
B15 B21 B17 107.29(17) . . ?
B15 B21 B20 59.82(13) . . ?
B15 B21 H21 121.9 . . ?
B15 B21 B22 107.49(16) . . ?
B16 B21 B17 59.37(13) . . ?
B16 B21 B20 107.90(17) . . ?
B16 B21 H21 122.0 . . ?
B16 B21 B22 107.19(16) . . ?
B17 B21 H21 122.3 . . ?
B20 B21 B17 107.52(16) . . ?
B20 B21 H21 121.7 . . ?
B20 B21 B22 60.02(12) . . ?
B22 B21 B17 59.54(12) . . ?
B22 B21 H21 122.1 . . ?
N2 B22 B17 116.96(17) . . ?
N2 B22 B18 121.74(16) . . ?
N2 B22 B19 126.43(16) . . ?
N2 B22 B20 124.40(16) . . ?
N2 B22 B21 118.30(17) . . ?
B17 B22 B18 60.28(14) . . ?
B17 B22 B19 108.23(16) . . ?
B17 B22 B20 108.07(15) . . ?
B17 B22 B21 60.39(13) . . ?
B18 B22 B19 60.01(13) . . ?
B18 B22 B20 107.89(16) . . ?
B18 B22 B21 108.57(15) . . ?
B19 B22 B20 59.80(13) . . ?
B19 B22 B21 108.05(15) . . ?
B20 B22 B21 59.87(12) . . ?
C17 N3 C21 111.44(15) . . ?
C17 N3 C23 105.41(15) . . ?
C19 N3 C17 111.73(16) . . ?
C19 N3 C21 105.86(15) . . ?
C19 N3 C23 111.16(15) . . ?
C23 N3 C21 111.35(16) . . ?
N3 C17 H17A 108.4 . . ?
N3 C17 H17B 108.4 . . ?
H17A C17 H17B 107.4 . . ?
C18 C17 N3 115.68(17) . . ?
C18 C17 H17A 108.4 . . ?
C18 C17 H17B 108.4 . . ?
C17 C18 H18A 109.5 . . ?
C17 C18 H18B 109.5 . . ?
C17 C18 H18C 109.5 . . ?
H18A C18 H18B 109.5 . . ?
H18A C18 H18C 109.5 . . ?
H18B C18 H18C 109.5 . . ?
N3 C19 H19A 108.4 . . ?
N3 C19 H19B 108.4 . . ?
N3 C19 C20 115.58(17) . . ?
H19A C19 H19B 107.4 . . ?
C20 C19 H19A 108.4 . . ?
C20 C19 H19B 108.4 . . ?
C19 C20 H20A 109.5 . . ?
C19 C20 H20B 109.5 . . ?
C19 C20 H20C 109.5 . . ?
H20A C20 H20B 109.5 . . ?
H20A C20 H20C 109.5 . . ?
H20B C20 H20C 109.5 . . ?
N3 C21 H21A 108.3 . . ?
N3 C21 H21B 108.3 . . ?
H21A C21 H21B 107.4 . . ?
C22 C21 N3 115.79(19) . . ?
C22 C21 H21A 108.3 . . ?
C22 C21 H21B 108.3 . . ?
C21 C22 H22A 109.5 . . ?
C21 C22 H22B 109.5 . . ?
C21 C22 H22C 109.5 . . ?
H22A C22 H22B 109.5 . . ?
H22A C22 H22C 109.5 . . ?
H22B C22 H22C 109.5 . . ?
N3 C23 H23A 108.4 . . ?
N3 C23 H23B 108.4 . . ?
H23A C23 H23B 107.4 . . ?
C24 C23 N3 115.59(18) . . ?
C24 C23 H23A 108.4 . . ?
C24 C23 H23B 108.4 . . ?
C23 C24 H24A 109.5 . . ?
C23 C24 H24B 109.5 . . ?
C23 C24 H24C 109.5 . . ?
H24A C24 H24B 109.5 . . ?
H24A C24 H24C 109.5 . . ?
H24B C24 H24C 109.5 . . ?
C27 N4 C25 111.27(17) . . ?
C27 N4 C31 105.62(15) . . ?
C29 N4 C25 106.39(16) . . ?
C29 N4 C27 111.35(17) . . ?
C29 N4 C31 111.17(17) . . ?
C31 N4 C25 111.13(17) . . ?
N4 C25 H25A 108.3 . . ?
N4 C25 H25B 108.3 . . ?
H25A C25 H25B 107.4 . . ?
C26 C25 N4 116.1(2) . . ?
C26 C25 H25A 108.3 . . ?
C26 C25 H25B 108.3 . . ?
C25 C26 H26A 109.5 . . ?
C25 C26 H26B 109.5 . . ?
C25 C26 H26C 109.5 . . ?
H26A C26 H26B 109.5 . . ?
H26A C26 H26C 109.5 . . ?
H26B C26 H26C 109.5 . . ?
N4 C27 H27A 108.5 . . ?
N4 C27 H27B 108.5 . . ?
H27A C27 H27B 107.5 . . ?
C28 C27 N4 115.12(18) . . ?
C28 C27 H27A 108.5 . . ?
C28 C27 H27B 108.5 . . ?
C27 C28 H28A 109.5 . . ?
C27 C28 H28B 109.5 . . ?
C27 C28 H28C 109.5 . . ?
H28A C28 H28B 109.5 . . ?
H28A C28 H28C 109.5 . . ?
H28B C28 H28C 109.5 . . ?
N4 C29 H29A 108.4 . . ?
N4 C29 H29B 108.4 . . ?
H29A C29 H29B 107.5 . . ?
C30 C29 N4 115.31(17) . . ?
C30 C29 H29A 108.4 . . ?
C30 C29 H29B 108.4 . . ?
C29 C30 H30A 109.5 . . ?
C29 C30 H30B 109.5 . . ?
C29 C30 H30C 109.5 . . ?
H30A C30 H30B 109.5 . . ?
H30A C30 H30C 109.5 . . ?
H30B C30 H30C 109.5 . . ?
N4 C31 H31A 108.3 . . ?
N4 C31 H31B 108.3 . . ?
H31A C31 H31B 107.4 . . ?
C32 C31 N4 115.83(17) . . ?
C32 C31 H31A 108.3 . . ?
C32 C31 H31B 108.3 . . ?
C31 C32 H32A 109.5 . . ?
C31 C32 H32B 109.5 . . ?
C31 C32 H32C 109.5 . . ?
H32A C32 H32B 109.5 . . ?
H32A C32 H32C 109.5 . . ?
H32B C32 H32C 109.5 . . ?

loop_
_geom_bond_atom_site_label_1
_geom_bond_atom_site_label_2
_geom_bond_distance
_geom_bond_site_symmetry_2
_geom_bond_publ_flag
O1 C2 1.236(2) . ?
N1 H1 0.8800 . ?
N1 C2 1.346(2) . ?
N1 B11 1.513(2) . ?
C1 H1A 1.1200 . ?
C1 B1 1.711(3) . ?
C1 B2 1.700(3) . ?
C1 B3 1.702(3) . ?
C1 B4 1.705(3) . ?
C1 B5 1.693(3) . ?
C2 C3 1.509(2) . ?
C3 C4 1.385(3) . ?
C3 C8 1.395(3) . ?
C4 H4 0.9500 . ?
C4 C5 1.391(3) . ?
C5 H5 0.9500 . ?
C5 C6 1.383(3) . ?
C6 H6 0.9500 . ?
C6 C7 1.378(3) . ?
C7 H7 0.9500 . ?
C7 C8 1.386(3) . ?
C8 H8 0.9500 . ?
B1 H1B 1.1200 . ?
B1 B2 1.777(4) . ?
B1 B5 1.767(4) . ?
B1 B6 1.780(3) . ?
B1 B10 1.759(3) . ?
B2 H2 1.1200 . ?
B2 B3 1.772(3) . ?
B2 B6 1.773(3) . ?
B2 B7 1.777(3) . ?
B3 H3 1.1200 . ?
B3 B4 1.777(3) . ?
B3 B7 1.780(3) . ?
B3 B8 1.774(3) . ?
B4 H4A 1.1200 . ?
B4 B5 1.771(3) . ?
B4 B8 1.772(3) . ?
B4 B9 1.770(3) . ?
B5 H5A 1.1200 . ?
B5 B9 1.774(3) . ?
B5 B10 1.775(3) . ?
B6 H6A 1.1200 . ?
B6 B7 1.784(3) . ?
B6 B10 1.790(4) . ?
B6 B11 1.786(3) . ?
B7 H7A 1.1200 . ?
B7 B8 1.781(3) . ?
B7 B11 1.786(3) . ?
B8 H8A 1.1200 . ?
B8 B9 1.786(3) . ?
B8 B11 1.783(3) . ?
B9 H9 1.1200 . ?
B9 B10 1.786(3) . ?
B9 B11 1.782(3) . ?
B10 H10 1.1200 . ?
B10 B11 1.786(3) . ?
O2 C10 1.227(2) . ?
N2 H2A 0.8800 . ?
N2 C10 1.342(2) . ?
N2 B22 1.509(3) . ?
C9 H9A 1.1200 . ?
C9 B12 1.705(3) . ?
C9 B13 1.707(3) . ?
C9 B14 1.702(3) . ?
C9 B15 1.699(3) . ?
C9 B16 1.716(3) . ?
C10 C11 1.514(2) . ?
C11 C12 1.395(3) . ?
C11 C16 1.397(3) . ?
C12 H12 0.9500 . ?
C12 C13 1.389(3) . ?
C13 H13 0.9500 . ?
C13 C14 1.385(4) . ?
C14 H14 0.9500 . ?
C14 C15 1.374(4) . ?
C15 H15 0.9500 . ?
C15 C16 1.386(3) . ?
C16 H16 0.9500 . ?
B12 H12A 1.1200 . ?
B12 B13 1.771(4) . ?
B12 B16 1.784(4) . ?
B12 B17 1.772(4) . ?
B12 B18 1.769(4) . ?
B13 H13A 1.1200 . ?
B13 B14 1.774(3) . ?
B13 B18 1.765(3) . ?
B13 B19 1.769(3) . ?
B14 H14A 1.1200 . ?
B14 B15 1.774(3) . ?
B14 B19 1.767(3) . ?
B14 B20 1.767(3) . ?
B15 H15A 1.1200 . ?
B15 B16 1.778(3) . ?
B15 B20 1.772(3) . ?
B15 B21 1.771(3) . ?
B16 H16A 1.1200 . ?
B16 B17 1.768(3) . ?
B16 B21 1.776(3) . ?
B17 H17 1.1200 . ?
B17 B18 1.785(4) . ?
B17 B21 1.793(3) . ?
B17 B22 1.777(3) . ?
B18 H18 1.1200 . ?
B18 B19 1.782(3) . ?
B18 B22 1.778(3) . ?
B19 H19 1.1200 . ?
B19 B20 1.780(3) . ?
B19 B22 1.785(3) . ?
B20 H20 1.1200 . ?
B20 B21 1.783(3) . ?
B20 B22 1.786(3) . ?
B21 H21 1.1200 . ?
B21 B22 1.787(3) . ?
N3 C17 1.519(2) . ?
N3 C19 1.509(3) . ?
N3 C21 1.521(3) . ?
N3 C23 1.521(2) . ?
C17 H17A 0.9900 . ?
C17 H17B 0.9900 . ?
C17 C18 1.507(3) . ?
C18 H18A 0.9800 . ?
C18 H18B 0.9800 . ?
C18 H18C 0.9800 . ?
C19 H19A 0.9900 . ?
C19 H19B 0.9900 . ?
C19 C20 1.525(3) . ?
C20 H20A 0.9800 . ?
C20 H20B 0.9800 . ?
C20 H20C 0.9800 . ?
C21 H21A 0.9900 . ?
C21 H21B 0.9900 . ?
C21 C22 1.506(3) . ?
C22 H22A 0.9800 . ?
C22 H22B 0.9800 . ?
C22 H22C 0.9800 . ?
C23 H23A 0.9900 . ?
C23 H23B 0.9900 . ?
C23 C24 1.504(3) . ?
C24 H24A 0.9800 . ?
C24 H24B 0.9800 . ?
C24 H24C 0.9800 . ?
N4 C25 1.525(3) . ?
N4 C27 1.519(3) . ?
N4 C29 1.516(3) . ?
N4 C31 1.523(3) . ?
C25 H25A 0.9900 . ?
C25 H25B 0.9900 . ?
C25 C26 1.504(4) . ?
C26 H26A 0.9800 . ?
C26 H26B 0.9800 . ?
C26 H26C 0.9800 . ?
C27 H27A 0.9900 . ?
C27 H27B 0.9900 . ?
C27 C28 1.515(3) . ?
C28 H28A 0.9800 . ?
C28 H28B 0.9800 . ?
C28 H28C 0.9800 . ?
C29 H29A 0.9900 . ?
C29 H29B 0.9900 . ?
C29 C30 1.516(3) . ?
C30 H30A 0.9800 . ?
C30 H30B 0.9800 . ?
C30 H30C 0.9800 . ?
C31 H31A 0.9900 . ?
C31 H31B 0.9900 . ?
C31 C32 1.509(3) . ?
C32 H32A 0.9800 . ?
C32 H32B 0.9800 . ?
C32 H32C 0.9800 . ?

loop_
_geom_torsion_atom_site_label_1
_geom_torsion_atom_site_label_2
_geom_torsion_atom_site_label_3
_geom_torsion_atom_site_label_4
_geom_torsion
_geom_torsion_site_symmetry_1
_geom_torsion_site_symmetry_2
_geom_torsion_site_symmetry_3
_geom_torsion_site_symmetry_4
_geom_torsion_publ_flag
O1 C2 C3 C4 -167.20(18) . . . . ?
O1 C2 C3 C8 11.5(3) . . . . ?
N1 C2 C3 C4 12.5(3) . . . . ?
N1 C2 C3 C8 -168.73(18) . . . . ?
C1 B1 B2 B3 -32.91(14) . . . . ?
C1 B1 B2 B6 -134.39(15) . . . . ?
C1 B1 B2 B7 -96.72(17) . . . . ?
C1 B1 B5 B4 33.31(14) . . . . ?
C1 B1 B5 B9 96.81(17) . . . . ?
C1 B1 B5 B10 134.09(15) . . . . ?
C1 B1 B6 B2 38.89(15) . . . . ?
C1 B1 B6 B7 1.5(2) . . . . ?
C1 B1 B6 B10 -99.03(17) . . . . ?
C1 B1 B6 B11 -61.8(2) . . . . ?
C1 B1 B10 B5 -39.16(15) . . . . ?
C1 B1 B10 B6 98.55(17) . . . . ?
C1 B1 B10 B9 -2.2(2) . . . . ?
C1 B1 B10 B11 61.1(2) . . . . ?
C1 B2 B3 B4 -33.14(14) . . . . ?
C1 B2 B3 B7 -134.15(16) . . . . ?
C1 B2 B3 B8 -96.39(16) . . . . ?
C1 B2 B6 B1 -39.36(14) . . . . ?
C1 B2 B6 B7 98.78(16) . . . . ?
C1 B2 B6 B10 -2.39(19) . . . . ?
C1 B2 B6 B11 60.70(19) . . . . ?
C1 B2 B7 B3 39.38(15) . . . . ?
C1 B2 B7 B6 -99.26(18) . . . . ?
C1 B2 B7 B8 1.9(2) . . . . ?
C1 B2 B7 B11 -61.2(2) . . . . ?
C1 B3 B4 B5 -32.50(14) . . . . ?
C1 B3 B4 B8 -133.87(16) . . . . ?
C1 B3 B4 B9 -96.10(16) . . . . ?
C1 B3 B7 B2 -39.26(14) . . . . ?
C1 B3 B7 B6 -2.43(19) . . . . ?
C1 B3 B7 B8 98.53(16) . . . . ?
C1 B3 B7 B11 60.89(17) . . . . ?
C1 B3 B8 B4 39.49(15) . . . . ?
C1 B3 B8 B7 -98.84(16) . . . . ?
C1 B3 B8 B9 2.3(2) . . . . ?
C1 B3 B8 B11 -61.01(18) . . . . ?
C1 B4 B5 B1 -33.43(15) . . . . ?
C1 B4 B5 B9 -134.08(17) . . . . ?
C1 B4 B5 B10 -96.61(18) . . . . ?
C1 B4 B8 B3 -39.41(14) . . . . ?
C1 B4 B8 B7 -2.0(2) . . . . ?
C1 B4 B8 B9 98.74(16) . . . . ?
C1 B4 B8 B11 61.57(18) . . . . ?
C1 B4 B9 B5 39.13(15) . . . . ?
C1 B4 B9 B8 -98.65(16) . . . . ?
C1 B4 B9 B10 2.04(19) . . . . ?
C1 B4 B9 B11 -61.44(18) . . . . ?
C1 B5 B9 B4 -39.53(15) . . . . ?
C1 B5 B9 B8 -2.0(2) . . . . ?
C1 B5 B9 B10 98.87(18) . . . . ?
C1 B5 B9 B11 61.2(2) . . . . ?
C1 B5 B10 B1 39.67(14) . . . . ?
C1 B5 B10 B6 1.82(19) . . . . ?
C1 B5 B10 B9 -98.90(16) . . . . ?
C1 B5 B10 B11 -61.41(19) . . . . ?
C2 N1 B11 B6 -162.15(18) . . . . ?
C2 N1 B11 B7 -90.9(2) . . . . ?
C2 N1 B11 B8 -15.9(3) . . . . ?
C2 N1 B11 B9 58.4(3) . . . . ?
C2 N1 B11 B10 128.6(2) . . . . ?
C2 C3 C4 C5 179.85(18) . . . . ?
C2 C3 C8 C7 179.8(2) . . . . ?
C3 C4 C5 C6 -0.3(3) . . . . ?
C4 C3 C8 C7 -1.3(3) . . . . ?
C4 C5 C6 C7 -0.2(3) . . . . ?
C5 C6 C7 C8 0.0(4) . . . . ?
C6 C7 C8 C3 0.8(4) . . . . ?
C8 C3 C4 C5 1.1(3) . . . . ?
B1 C1 B2 B3 142.86(15) . . . . ?
B1 C1 B2 B6 39.98(14) . . . . ?
B1 C1 B2 B7 102.72(17) . . . . ?
B1 C1 B3 B2 -36.32(16) . . . . ?
B1 C1 B3 B4 106.14(18) . . . . ?
B1 C1 B3 B7 3.7(2) . . . . ?
B1 C1 B3 B8 66.0(2) . . . . ?
B1 C1 B4 B3 -106.63(18) . . . . ?
B1 C1 B4 B5 36.36(17) . . . . ?
B1 C1 B4 B8 -66.5(2) . . . . ?
B1 C1 B4 B9 -3.7(2) . . . . ?
B1 C1 B5 B4 -142.60(16) . . . . ?
B1 C1 B5 B9 -102.58(17) . . . . ?
B1 C1 B5 B10 -39.84(14) . . . . ?
B1 B2 B3 C1 33.00(14) . . . . ?
B1 B2 B3 B4 -0.1(2) . . . . ?
B1 B2 B3 B7 -101.14(17) . . . . ?
B1 B2 B3 B8 -63.39(19) . . . . ?
B1 B2 B6 B7 138.14(17) . . . . ?
B1 B2 B6 B10 36.97(15) . . . . ?
B1 B2 B6 B11 100.06(18) . . . . ?
B1 B2 B7 B3 101.04(18) . . . . ?
B1 B2 B7 B6 -37.60(16) . . . . ?
B1 B2 B7 B8 63.6(2) . . . . ?
B1 B2 B7 B11 0.4(2) . . . . ?
B1 B5 B9 B4 -101.50(18) . . . . ?
B1 B5 B9 B8 -64.0(2) . . . . ?
B1 B5 B9 B10 36.91(16) . . . . ?
B1 B5 B9 B11 -0.7(2) . . . . ?
B1 B5 B10 B6 -37.85(15) . . . . ?
B1 B5 B10 B9 -138.57(17) . . . . ?
B1 B5 B10 B11 -101.09(17) . . . . ?
B1 B6 B7 B2 37.42(15) . . . . ?
B1 B6 B7 B3 0.6(2) . . . . ?
B1 B6 B7 B8 -62.61(19) . . . . ?
B1 B6 B7 B11 -99.83(17) . . . . ?
B1 B6 B10 B5 37.76(15) . . . . ?
B1 B6 B10 B9 100.92(17) . . . . ?
B1 B6 B10 B11 138.06(17) . . . . ?
B1 B6 B11 N1 -144.06(17) . . . . ?
B1 B6 B11 B7 101.21(17) . . . . ?
B1 B6 B11 B8 64.08(19) . . . . ?
B1 B6 B11 B9 0.5(2) . . . . ?
B1 B6 B11 B10 -36.86(15) . . . . ?
B1 B10 B11 N1 146.35(17) . . . . ?
B1 B10 B11 B6 37.58(16) . . . . ?
B1 B10 B11 B7 0.1(2) . . . . ?
B1 B10 B11 B8 -63.2(2) . . . . ?
B1 B10 B11 B9 -100.79(18) . . . . ?
B2 C1 B1 B5 -142.88(15) . . . . ?
B2 C1 B1 B6 -39.63(15) . . . . ?
B2 C1 B1 B10 -102.64(17) . . . . ?
B2 C1 B3 B4 142.45(16) . . . . ?
B2 C1 B3 B7 39.99(14) . . . . ?
B2 C1 B3 B8 102.35(16) . . . . ?
B2 C1 B4 B3 -36.64(17) . . . . ?
B2 C1 B4 B5 106.35(18) . . . . ?
B2 C1 B4 B8 3.5(2) . . . . ?
B2 C1 B4 B9 66.3(2) . . . . ?
B2 C1 B5 B1 36.24(16) . . . . ?
B2 C1 B5 B4 -106.36(17) . . . . ?
B2 C1 B5 B9 -66.3(2) . . . . ?
B2 C1 B5 B10 -3.6(2) . . . . ?
B2 B1 B5 C1 -32.56(14) . . . . ?
B2 B1 B5 B4 0.7(2) . . . . ?
B2 B1 B5 B9 64.3(2) . . . . ?
B2 B1 B5 B10 101.53(16) . . . . ?
B2 B1 B6 B7 -37.37(15) . . . . ?
B2 B1 B6 B10 -137.92(16) . . . . ?
B2 B1 B6 B11 -100.67(17) . . . . ?
B2 B1 B10 B5 -100.12(18) . . . . ?
B2 B1 B10 B6 37.59(16) . . . . ?
B2 B1 B10 B9 -63.2(2) . . . . ?
B2 B1 B10 B11 0.1(2) . . . . ?
B2 B3 B4 C1 33.09(14) . . . . ?
B2 B3 B4 B5 0.6(2) . . . . ?
B2 B3 B4 B8 -100.77(16) . . . . ?
B2 B3 B4 B9 -63.01(18) . . . . ?
B2 B3 B7 B6 36.83(15) . . . . ?
B2 B3 B7 B8 137.79(16) . . . . ?
B2 B3 B7 B11 100.15(16) . . . . ?
B2 B3 B8 B4 100.62(17) . . . . ?
B2 B3 B8 B7 -37.71(15) . . . . ?
B2 B3 B8 B9 63.41(19) . . . . ?
B2 B3 B8 B11 0.1(2) . . . . ?
B2 B6 B7 B3 -36.85(15) . . . . ?
B2 B6 B7 B8 -100.02(17) . . . . ?
B2 B6 B7 B11 -137.24(17) . . . . ?
B2 B6 B10 B1 -37.41(15) . . . . ?
B2 B6 B10 B5 0.36(19) . . . . ?
B2 B6 B10 B9 63.52(18) . . . . ?
B2 B6 B10 B11 100.65(16) . . . . ?
B2 B6 B11 N1 152.75(17) . . . . ?
B2 B6 B11 B7 38.02(15) . . . . ?
B2 B6 B11 B8 0.9(2) . . . . ?
B2 B6 B11 B9 -62.7(2) . . . . ?
B2 B6 B11 B10 -100.05(18) . . . . ?
B2 B7 B8 B3 37.47(15) . . . . ?
B2 B7 B8 B4 0.1(2) . . . . ?
B2 B7 B8 B9 -63.04(19) . . . . ?
B2 B7 B8 B11 -100.27(16) . . . . ?
B2 B7 B11 N1 -143.93(17) . . . . ?
B2 B7 B11 B6 -37.88(15) . . . . ?
B2 B7 B11 B8 100.50(16) . . . . ?
B2 B7 B11 B9 63.19(19) . . . . ?
B2 B7 B11 B10 -0.3(2) . . . . ?
B3 C1 B1 B2 36.31(16) . . . . ?
B3 C1 B1 B5 -106.57(17) . . . . ?
B3 C1 B1 B6 -3.3(2) . . . . ?
B3 C1 B1 B10 -66.3(2) . . . . ?
B3 C1 B2 B1 -142.86(15) . . . . ?
B3 C1 B2 B6 -102.87(16) . . . . ?
B3 C1 B2 B7 -40.13(15) . . . . ?
B3 C1 B4 B5 142.99(16) . . . . ?
B3 C1 B4 B8 40.15(14) . . . . ?
B3 C1 B4 B9 102.93(16) . . . . ?
B3 C1 B5 B1 106.34(18) . . . . ?
B3 C1 B5 B4 -36.26(16) . . . . ?
B3 C1 B5 B9 3.8(2) . . . . ?
B3 C1 B5 B10 66.5(2) . . . . ?
B3 B2 B6 B1 -100.89(18) . . . . ?
B3 B2 B6 B7 37.25(15) . . . . ?
B3 B2 B6 B10 -63.9(2) . . . . ?
B3 B2 B6 B11 -0.8(2) . . . . ?
B3 B2 B7 B6 -138.64(17) . . . . ?
B3 B2 B7 B8 -37.48(15) . . . . ?
B3 B2 B7 B11 -100.63(16) . . . . ?
B3 B4 B5 C1 32.60(14) . . . . ?
B3 B4 B5 B1 -0.8(2) . . . . ?
B3 B4 B5 B9 -101.48(16) . . . . ?
B3 B4 B5 B10 -64.0(2) . . . . ?
B3 B4 B8 B7 37.36(15) . . . . ?
B3 B4 B8 B9 138.15(16) . . . . ?
B3 B4 B8 B11 100.98(16) . . . . ?
B3 B4 B9 B5 100.27(17) . . . . ?
B3 B4 B9 B8 -37.51(14) . . . . ?
B3 B4 B9 B10 63.18(18) . . . . ?
B3 B4 B9 B11 -0.29(19) . . . . ?
B3 B7 B8 B4 -37.37(14) . . . . ?
B3 B7 B8 B9 -100.52(15) . . . . ?
B3 B7 B8 B11 -137.75(15) . . . . ?
B3 B7 B11 N1 153.11(16) . . . . ?
B3 B7 B11 B6 -100.84(16) . . . . ?
B3 B7 B11 B8 37.55(13) . . . . ?
B3 B7 B11 B9 0.23(18) . . . . ?
B3 B7 B11 B10 -63.29(19) . . . . ?
B3 B8 B9 B4 37.42(15) . . . . ?
B3 B8 B9 B5 -0.2(2) . . . . ?
B3 B8 B9 B10 -63.31(18) . . . . ?
B3 B8 B9 B11 -100.88(16) . . . . ?
B3 B8 B11 N1 -149.76(18) . . . . ?
B3 B8 B11 B6 -0.63(19) . . . . ?
B3 B8 B11 B7 -37.80(14) . . . . ?
B3 B8 B11 B9 100.56(15) . . . . ?
B3 B8 B11 B10 62.96(18) . . . . ?
B4 C1 B1 B2 106.41(17) . . . . ?
B4 C1 B1 B5 -36.47(16) . . . . ?
B4 C1 B1 B6 66.8(2) . . . . ?
B4 C1 B1 B10 3.8(2) . . . . ?
B4 C1 B2 B1 -106.19(18) . . . . ?
B4 C1 B2 B3 36.67(16) . . . . ?
B4 C1 B2 B6 -66.2(2) . . . . ?
B4 C1 B2 B7 -3.5(2) . . . . ?
B4 C1 B3 B2 -142.45(16) . . . . ?
B4 C1 B3 B7 -102.46(16) . . . . ?
B4 C1 B3 B8 -40.11(14) . . . . ?
B4 C1 B5 B1 142.60(16) . . . . ?
B4 C1 B5 B9 40.02(15) . . . . ?
B4 C1 B5 B10 102.76(16) . . . . ?
B4 B3 B7 B2 -100.57(17) . . . . ?
B4 B3 B7 B6 -63.74(18) . . . . ?
B4 B3 B7 B8 37.22(14) . . . . ?
B4 B3 B7 B11 -0.41(19) . . . . ?
B4 B3 B8 B7 -138.34(16) . . . . ?
B4 B3 B8 B9 -37.21(15) . . . . ?
B4 B3 B8 B11 -100.50(16) . . . . ?
B4 B5 B9 B8 37.53(15) . . . . ?
B4 B5 B9 B10 138.40(17) . . . . ?
B4 B5 B9 B11 100.77(16) . . . . ?
B4 B5 B10 B1 101.33(18) . . . . ?
B4 B5 B10 B6 63.5(2) . . . . ?
B4 B5 B10 B9 -37.24(15) . . . . ?
B4 B5 B10 B11 0.2(2) . . . . ?
B4 B8 B9 B5 -37.60(15) . . . . ?
B4 B8 B9 B10 -100.73(16) . . . . ?
B4 B8 B9 B11 -138.30(15) . . . . ?
B4 B8 B11 N1 146.73(17) . . . . ?
B4 B8 B11 B6 -64.14(18) . . . . ?
B4 B8 B11 B7 -101.30(15) . . . . ?
B4 B8 B11 B9 37.06(14) . . . . ?
B4 B8 B11 B10 -0.55(19) . . . . ?
B4 B9 B10 B1 0.1(2) . . . . ?
B4 B9 B10 B5 37.16(15) . . . . ?
B4 B9 B10 B6 -63.53(18) . . . . ?
B4 B9 B10 B11 -100.69(16) . . . . ?
B4 B9 B11 N1 -153.47(16) . . . . ?
B4 B9 B11 B6 63.48(19) . . . . ?
B4 B9 B11 B7 0.04(19) . . . . ?
B4 B9 B11 B8 -37.15(13) . . . . ?
B4 B9 B11 B10 100.83(16) . . . . ?
B5 C1 B1 B2 142.88(15) . . . . ?
B5 C1 B1 B6 103.25(16) . . . . ?
B5 C1 B1 B10 40.24(15) . . . . ?
B5 C1 B2 B1 -36.14(15) . . . . ?
B5 C1 B2 B3 106.72(17) . . . . ?
B5 C1 B2 B6 3.8(2) . . . . ?
B5 C1 B2 B7 66.6(2) . . . . ?
B5 C1 B3 B2 -106.21(19) . . . . ?
B5 C1 B3 B4 36.25(17) . . . . ?
B5 C1 B3 B7 -66.2(2) . . . . ?
B5 C1 B3 B8 -3.9(2) . . . . ?
B5 C1 B4 B3 -142.99(16) . . . . ?
B5 C1 B4 B8 -102.84(16) . . . . ?
B5 C1 B4 B9 -40.06(15) . . . . ?
B5 B1 B2 C1 32.54(14) . . . . ?
B5 B1 B2 B3 -0.4(2) . . . . ?
B5 B1 B2 B6 -101.85(16) . . . . ?
B5 B1 B2 B7 -64.2(2) . . . . ?
B5 B1 B6 B2 99.77(18) . . . . ?
B5 B1 B6 B7 62.4(2) . . . . ?
B5 B1 B6 B10 -38.16(16) . . . . ?
B5 B1 B6 B11 -0.9(2) . . . . ?
B5 B1 B10 B6 137.71(16) . . . . ?
B5 B1 B10 B9 36.96(15) . . . . ?
B5 B1 B10 B11 100.25(17) . . . . ?
B5 B4 B8 B3 -100.28(17) . . . . ?
B5 B4 B8 B7 -62.92(19) . . . . ?
B5 B4 B8 B9 37.87(15) . . . . ?
B5 B4 B8 B11 0.7(2) . . . . ?
B5 B4 B9 B8 -137.79(16) . . . . ?
B5 B4 B9 B10 -37.09(15) . . . . ?
B5 B4 B9 B11 -100.57(17) . . . . ?
B5 B9 B10 B1 -37.05(16) . . . . ?
B5 B9 B10 B6 -100.69(17) . . . . ?
B5 B9 B10 B11 -137.85(16) . . . . ?
B5 B9 B11 N1 143.22(17) . . . . ?
B5 B9 B11 B6 0.2(2) . . . . ?
B5 B9 B11 B7 -63.27(18) . . . . ?
B5 B9 B11 B8 -100.46(16) . . . . ?
B5 B9 B11 B10 37.52(15) . . . . ?
B5 B10 B11 N1 -150.31(17) . . . . ?
B5 B10 B11 B6 100.92(18) . . . . ?
B5 B10 B11 B7 63.5(2) . . . . ?
B5 B10 B11 B8 0.2(2) . . . . ?
B5 B10 B11 B9 -37.45(15) . . . . ?
B6 B1 B2 C1 134.39(15) . . . . ?
B6 B1 B2 B3 101.47(17) . . . . ?
B6 B1 B2 B7 37.67(16) . . . . ?
B6 B1 B5 C1 -95.79(17) . . . . ?
B6 B1 B5 B4 -62.5(2) . . . . ?
B6 B1 B5 B9 1.0(2) . . . . ?
B6 B1 B5 B10 38.30(15) . . . . ?
B6 B1 B10 B5 -137.71(16) . . . . ?
B6 B1 B10 B9 -100.75(16) . . . . ?
B6 B1 B10 B11 -37.46(15) . . . . ?
B6 B2 B3 C1 96.83(18) . . . . ?
B6 B2 B3 B4 63.7(2) . . . . ?
B6 B2 B3 B7 -37.31(15) . . . . ?
B6 B2 B3 B8 0.4(2) . . . . ?
B6 B2 B7 B3 138.64(17) . . . . ?
B6 B2 B7 B8 101.16(17) . . . . ?
B6 B2 B7 B11 38.01(16) . . . . ?
B6 B7 B8 B3 100.51(16) . . . . ?
B6 B7 B8 B4 63.14(19) . . . . ?
B6 B7 B8 B9 -0.01(19) . . . . ?
B6 B7 B8 B11 -37.24(14) . . . . ?
B6 B7 B11 N1 -106.1(2) . . . . ?
B6 B7 B11 B8 138.38(15) . . . . ?
B6 B7 B11 B9 101.07(16) . . . . ?
B6 B7 B11 B10 37.54(15) . . . . ?
B6 B10 B11 N1 108.77(19) . . . . ?
B6 B10 B11 B7 -37.45(15) . . . . ?
B6 B10 B11 B8 -100.74(16) . . . . ?
B6 B10 B11 B9 -138.38(16) . . . . ?
B7 B2 B3 C1 134.15(16) . . . . ?
B7 B2 B3 B4 101.01(16) . . . . ?
B7 B2 B3 B8 37.75(15) . . . . ?
B7 B2 B6 B1 -138.14(17) . . . . ?
B7 B2 B6 B10 -101.17(16) . . . . ?
B7 B2 B6 B11 -38.08(15) . . . . ?
B7 B3 B4 C1 96.54(16) . . . . ?
B7 B3 B4 B5 64.04(18) . . . . ?
B7 B3 B4 B8 -37.33(14) . . . . ?
B7 B3 B4 B9 0.44(19) . . . . ?
B7 B3 B8 B4 138.34(16) . . . . ?
B7 B3 B8 B9 101.13(16) . . . . ?
B7 B3 B8 B11 37.83(14) . . . . ?
B7 B6 B10 B1 -100.58(17) . . . . ?
B7 B6 B10 B5 -62.81(18) . . . . ?
B7 B6 B10 B9 0.3(2) . . . . ?
B7 B6 B10 B11 37.48(14) . . . . ?
B7 B6 B11 N1 114.72(19) . . . . ?
B7 B6 B11 B8 -37.13(14) . . . . ?
B7 B6 B11 B9 -100.76(16) . . . . ?
B7 B6 B11 B10 -138.07(16) . . . . ?
B7 B8 B9 B4 100.95(16) . . . . ?
B7 B8 B9 B5 63.35(19) . . . . ?
B7 B8 B9 B10 0.22(19) . . . . ?
B7 B8 B9 B11 -37.35(13) . . . . ?
B7 B8 B11 N1 -112.0(2) . . . . ?
B7 B8 B11 B6 37.17(14) . . . . ?
B7 B8 B11 B9 138.36(14) . . . . ?
B7 B8 B11 B10 100.76(15) . . . . ?
B8 B3 B4 C1 133.87(16) . . . . ?
B8 B3 B4 B5 101.37(16) . . . . ?
B8 B3 B4 B9 37.77(14) . . . . ?
B8 B3 B7 B2 -137.79(16) . . . . ?
B8 B3 B7 B6 -100.96(16) . . . . ?
B8 B3 B7 B11 -37.63(13) . . . . ?
B8 B4 B5 C1 96.02(16) . . . . ?
B8 B4 B5 B1 62.60(19) . . . . ?
B8 B4 B5 B9 -38.06(14) . . . . ?
B8 B4 B5 B10 -0.6(2) . . . . ?
B8 B4 B9 B5 137.79(16) . . . . ?
B8 B4 B9 B10 100.69(16) . . . . ?
B8 B4 B9 B11 37.22(13) . . . . ?
B8 B7 B11 N1 115.56(19) . . . . ?
B8 B7 B11 B6 -138.38(15) . . . . ?
B8 B7 B11 B9 -37.32(13) . . . . ?
B8 B7 B11 B10 -100.84(16) . . . . ?
B8 B9 B10 B1 63.28(19) . . . . ?
B8 B9 B10 B5 100.34(16) . . . . ?
B8 B9 B10 B6 -0.35(19) . . . . ?
B8 B9 B10 B11 -37.51(14) . . . . ?
B8 B9 B11 N1 -116.32(18) . . . . ?
B8 B9 B11 B6 100.63(16) . . . . ?
B8 B9 B11 B7 37.19(13) . . . . ?
B8 B9 B11 B10 137.98(15) . . . . ?
B9 B4 B5 C1 134.08(17) . . . . ?
B9 B4 B5 B1 100.65(17) . . . . ?
B9 B4 B5 B10 37.47(15) . . . . ?
B9 B4 B8 B3 -138.15(16) . . . . ?
B9 B4 B8 B7 -100.79(16) . . . . ?
B9 B4 B8 B11 -37.17(14) . . . . ?
B9 B5 B10 B1 138.57(17) . . . . ?
B9 B5 B10 B6 100.72(16) . . . . ?
B9 B5 B10 B11 37.49(15) . . . . ?
B9 B8 B11 N1 109.7(2) . . . . ?
B9 B8 B11 B6 -101.19(16) . . . . ?
B9 B8 B11 B7 -138.36(14) . . . . ?
B9 B8 B11 B10 -37.60(14) . . . . ?
B9 B10 B11 N1 -112.85(18) . . . . ?
B9 B10 B11 B6 138.38(16) . . . . ?
B9 B10 B11 B7 100.92(16) . . . . ?
B9 B10 B11 B8 37.64(14) . . . . ?
B10 B1 B2 C1 96.38(18) . . . . ?
B10 B1 B2 B3 63.5(2) . . . . ?
B10 B1 B2 B6 -38.01(16) . . . . ?
B10 B1 B2 B7 -0.3(2) . . . . ?
B10 B1 B5 C1 -134.09(15) . . . . ?
B10 B1 B5 B4 -100.78(16) . . . . ?
B10 B1 B5 B9 -37.28(15) . . . . ?
B10 B1 B6 B2 137.92(16) . . . . ?
B10 B1 B6 B7 100.55(17) . . . . ?
B10 B1 B6 B11 37.25(15) . . . . ?
B10 B5 B9 B4 -138.40(17) . . . . ?
B10 B5 B9 B8 -100.88(17) . . . . ?
B10 B5 B9 B11 -37.64(15) . . . . ?
B10 B6 B7 B2 99.82(17) . . . . ?
B10 B6 B7 B3 62.97(18) . . . . ?
B10 B6 B7 B8 -0.2(2) . . . . ?
B10 B6 B7 B11 -37.43(14) . . . . ?
B10 B6 B11 N1 -107.20(19) . . . . ?
B10 B6 B11 B7 138.07(16) . . . . ?
B10 B6 B11 B8 100.94(16) . . . . ?
B10 B6 B11 B9 37.31(15) . . . . ?
B10 B9 B11 N1 105.71(19) . . . . ?
B10 B9 B11 B6 -37.35(15) . . . . ?
B10 B9 B11 B7 -100.79(15) . . . . ?
B10 B9 B11 B8 -137.98(15) . . . . ?
B11 N1 C2 O1 8.8(3) . . . . ?
B11 N1 C2 C3 -170.94(17) . . . . ?
B11 B6 B7 B2 137.24(17) . . . . ?
B11 B6 B7 B3 100.40(16) . . . . ?
B11 B6 B7 B8 37.22(14) . . . . ?
B11 B6 B10 B1 -138.06(17) . . . . ?
B11 B6 B10 B5 -100.30(16) . . . . ?
B11 B6 B10 B9 -37.14(14) . . . . ?
B11 B7 B8 B3 137.75(15) . . . . ?
B11 B7 B8 B4 100.38(15) . . . . ?
B11 B7 B8 B9 37.23(13) . . . . ?
B11 B8 B9 B4 138.30(15) . . . . ?
B11 B8 B9 B5 100.70(17) . . . . ?
B11 B8 B9 B10 37.57(13) . . . . ?
B11 B9 B10 B1 100.80(17) . . . . ?
B11 B9 B10 B5 137.85(16) . . . . ?
B11 B9 B10 B6 37.16(14) . . . . ?
O2 C10 C11 C12 178.84(18) . . . . ?
O2 C10 C11 C16 -1.3(3) . . . . ?
N2 C10 C11 C12 -1.7(3) . . . . ?
N2 C10 C11 C16 178.07(17) . . . . ?
C9 B12 B13 B14 -32.81(15) . . . . ?
C9 B12 B13 B18 -133.93(17) . . . . ?
C9 B12 B13 B19 -96.16(17) . . . . ?
C9 B12 B16 B15 32.63(15) . . . . ?
C9 B12 B16 B17 133.89(17) . . . . ?
C9 B12 B16 B21 95.73(17) . . . . ?
C9 B12 B17 B16 -39.59(16) . . . . ?
C9 B12 B17 B18 98.81(19) . . . . ?
C9 B12 B17 B21 -1.9(2) . . . . ?
C9 B12 B17 B22 61.6(2) . . . . ?
C9 B12 B18 B13 39.53(16) . . . . ?
C9 B12 B18 B17 -98.63(19) . . . . ?
C9 B12 B18 B19 2.2(2) . . . . ?
C9 B12 B18 B22 -61.4(2) . . . . ?
C9 B13 B14 B15 -32.91(15) . . . . ?
C9 B13 B14 B19 -134.19(18) . . . . ?
C9 B13 B14 B20 -96.47(17) . . . . ?
C9 B13 B18 B12 -39.49(16) . . . . ?
C9 B13 B18 B17 -2.2(2) . . . . ?
C9 B13 B18 B19 98.65(17) . . . . ?
C9 B13 B18 B22 61.1(2) . . . . ?
C9 B13 B19 B14 39.17(15) . . . . ?
C9 B13 B19 B18 -98.87(19) . . . . ?
C9 B13 B19 B20 1.9(2) . . . . ?
C9 B13 B19 B22 -61.6(2) . . . . ?
C9 B14 B15 B16 -33.25(15) . . . . ?
C9 B14 B15 B20 -134.19(16) . . . . ?
C9 B14 B15 B21 -96.91(17) . . . . ?
C9 B14 B19 B13 -39.38(16) . . . . ?
C9 B14 B19 B18 -2.1(2) . . . . ?
C9 B14 B19 B20 98.75(17) . . . . ?
C9 B14 B19 B22 61.03(19) . . . . ?
C9 B14 B20 B15 39.20(15) . . . . ?
C9 B14 B20 B19 -98.95(16) . . . . ?
C9 B14 B20 B21 2.3(2) . . . . ?
C9 B14 B20 B22 -61.25(19) . . . . ?
C9 B15 B16 B12 -32.68(15) . . . . ?
C9 B15 B16 B17 -95.9(2) . . . . ?
C9 B15 B16 B21 -134.15(16) . . . . ?
C9 B15 B20 B14 -39.24(15) . . . . ?
C9 B15 B20 B19 -1.9(2) . . . . ?
C9 B15 B20 B21 99.39(17) . . . . ?
C9 B15 B20 B22 61.5(2) . . . . ?
C9 B15 B21 B16 39.64(16) . . . . ?
C9 B15 B21 B17 2.2(2) . . . . ?
C9 B15 B21 B20 -98.41(17) . . . . ?
C9 B15 B21 B22 -60.5(2) . . . . ?
C9 B16 B17 B12 39.23(16) . . . . ?
C9 B16 B17 B18 2.1(2) . . . . ?
C9 B16 B17 B21 -98.53(17) . . . . ?
C9 B16 B17 B22 -61.2(2) . . . . ?
C9 B16 B21 B15 -38.97(15) . . . . ?
C9 B16 B21 B17 98.58(19) . . . . ?
C9 B16 B21 B20 -1.6(2) . . . . ?
C9 B16 B21 B22 61.7(2) . . . . ?
C10 N2 B22 B17 -132.0(2) . . . . ?
C10 N2 B22 B18 -61.9(3) . . . . ?
C10 N2 B22 B19 12.2(3) . . . . ?
C10 N2 B22 B20 87.6(3) . . . . ?
C10 N2 B22 B21 158.80(18) . . . . ?
C10 C11 C12 C13 178.82(18) . . . . ?
C10 C11 C16 C15 -178.84(19) . . . . ?
C11 C12 C13 C14 0.2(3) . . . . ?
C12 C11 C16 C15 1.0(3) . . . . ?
C12 C13 C14 C15 0.6(3) . . . . ?
C13 C14 C15 C16 -0.6(4) . . . . ?
C14 C15 C16 C11 -0.2(3) . . . . ?
C16 C11 C12 C13 -1.0(3) . . . . ?
B12 C9 B13 B14 142.80(17) . . . . ?
B12 C9 B13 B18 40.16(16) . . . . ?
B12 C9 B13 B19 102.97(18) . . . . ?
B12 C9 B14 B13 -36.18(18) . . . . ?
B12 C9 B14 B15 106.5(2) . . . . ?
B12 C9 B14 B19 3.8(2) . . . . ?
B12 C9 B14 B20 66.5(2) . . . . ?
B12 C9 B15 B14 -106.22(19) . . . . ?
B12 C9 B15 B16 36.46(18) . . . . ?
B12 C9 B15 B20 -66.4(2) . . . . ?
B12 C9 B15 B21 -3.7(2) . . . . ?
B12 C9 B16 B15 -142.70(17) . . . . ?
B12 C9 B16 B17 -40.02(16) . . . . ?
B12 C9 B16 B21 -102.94(18) . . . . ?
B12 B13 B14 C9 32.88(15) . . . . ?
B12 B13 B14 B15 0.0(2) . . . . ?
B12 B13 B14 B19 -101.31(18) . . . . ?
B12 B13 B14 B20 -63.6(2) . . . . ?
B12 B13 B18 B17 37.31(16) . . . . ?
B12 B13 B18 B19 138.14(18) . . . . ?
B12 B13 B18 B22 100.55(19) . . . . ?
B12 B13 B19 B14 100.50(19) . . . . ?
B12 B13 B19 B18 -37.54(16) . . . . ?
B12 B13 B19 B20 63.2(2) . . . . ?
B12 B13 B19 B22 -0.2(2) . . . . ?
B12 B16 B17 B18 -37.10(16) . . . . ?
B12 B16 B17 B21 -137.76(18) . . . . ?
B12 B16 B17 B22 -100.5(2) . . . . ?
B12 B16 B21 B15 -99.79(19) . . . . ?
B12 B16 B21 B17 37.76(17) . . . . ?
B12 B16 B21 B20 -62.4(2) . . . . ?
B12 B16 B21 B22 0.9(2) . . . . ?
B12 B17 B18 B13 -37.46(16) . . . . ?
B12 B17 B18 B19 -100.69(17) . . . . ?
B12 B17 B18 B22 -138.15(17) . . . . ?
B12 B17 B21 B15 -0.2(2) . . . . ?
B12 B17 B21 B16 -37.99(17) . . . . ?
B12 B17 B21 B20 62.8(2) . . . . ?
B12 B17 B21 B22 100.33(19) . . . . ?
B12 B17 B22 N2 150.06(18) . . . . ?
B12 B17 B22 B18 37.15(16) . . . . ?
B12 B17 B22 B19 -0.3(2) . . . . ?
B12 B17 B22 B20 -63.6(2) . . . . ?
B12 B17 B22 B21 -101.12(18) . . . . ?
B12 B18 B19 B13 37.47(17) . . . . ?
B12 B18 B19 B14 -0.1(2) . . . . ?
B12 B18 B19 B20 -63.2(2) . . . . ?
B12 B18 B19 B22 -100.54(19) . . . . ?
B12 B18 B22 N2 -142.37(19) . . . . ?
B12 B18 B22 B17 -37.26(16) . . . . ?
B12 B18 B22 B19 100.94(18) . . . . ?
B12 B18 B22 B20 63.8(2) . . . . ?
B12 B18 B22 B21 0.4(2) . . . . ?
B13 C9 B12 B16 -142.77(17) . . . . ?
B13 C9 B12 B17 -102.82(19) . . . . ?
B13 C9 B12 B18 -40.05(17) . . . . ?
B13 C9 B14 B15 142.69(17) . . . . ?
B13 C9 B14 B19 39.94(16) . . . . ?
B13 C9 B14 B20 102.72(17) . . . . ?
B13 C9 B15 B14 -36.42(17) . . . . ?
B13 C9 B15 B16 106.25(19) . . . . ?
B13 C9 B15 B20 3.4(2) . . . . ?
B13 C9 B15 B21 66.1(2) . . . . ?
B13 C9 B16 B12 36.24(17) . . . . ?
B13 C9 B16 B15 -106.46(18) . . . . ?
B13 C9 B16 B17 -3.8(2) . . . . ?
B13 C9 B16 B21 -66.7(2) . . . . ?
B13 B12 B16 C9 -33.04(15) . . . . ?
B13 B12 B16 B15 -0.4(2) . . . . ?
B13 B12 B16 B17 100.86(18) . . . . ?
B13 B12 B16 B21 62.7(2) . . . . ?
B13 B12 B17 B16 -101.00(18) . . . . ?
B13 B12 B17 B18 37.39(16) . . . . ?
B13 B12 B17 B21 -63.3(2) . . . . ?
B13 B12 B17 B22 0.1(2) . . . . ?
B13 B12 B18 B17 -138.16(17) . . . . ?
B13 B12 B18 B19 -37.32(16) . . . . ?
B13 B12 B18 B22 -100.89(18) . . . . ?
B13 B14 B15 C9 33.03(15) . . . . ?
B13 B14 B15 B16 -0.2(2) . . . . ?
B13 B14 B15 B20 -101.16(17) . . . . ?
B13 B14 B15 B21 -63.9(2) . . . . ?
B13 B14 B19 B18 37.30(17) . . . . ?
B13 B14 B19 B20 138.12(18) . . . . ?
B13 B14 B19 B22 100.41(18) . . . . ?
B13 B14 B20 B15 100.68(18) . . . . ?
B13 B14 B20 B19 -37.47(16) . . . . ?
B13 B14 B20 B21 63.7(2) . . . . ?
B13 B14 B20 B22 0.2(2) . . . . ?
B13 B18 B19 B14 -37.55(16) . . . . ?
B13 B18 B19 B20 -100.66(17) . . . . ?
B13 B18 B19 B22 -138.01(17) . . . . ?
B13 B18 B22 N2 154.11(19) . . . . ?
B13 B18 B22 B17 -100.78(19) . . . . ?
B13 B18 B22 B19 37.42(16) . . . . ?
B13 B18 B22 B20 0.2(2) . . . . ?
B13 B18 B22 B21 -63.2(2) . . . . ?
B13 B19 B20 B14 37.51(16) . . . . ?
B13 B19 B20 B15 0.0(2) . . . . ?
B13 B19 B20 B21 -63.2(2) . . . . ?
B13 B19 B20 B22 -100.24(17) . . . . ?
B13 B19 B22 N2 -146.44(18) . . . . ?
B13 B19 B22 B17 0.3(2) . . . . ?
B13 B19 B22 B18 -37.24(15) . . . . ?
B13 B19 B22 B20 101.04(16) . . . . ?
B13 B19 B22 B21 64.22(19) . . . . ?
B14 C9 B12 B13 36.24(18) . . . . ?
B14 C9 B12 B16 -106.53(19) . . . . ?
B14 C9 B12 B17 -66.6(2) . . . . ?
B14 C9 B12 B18 -3.8(3) . . . . ?
B14 C9 B13 B12 -142.80(17) . . . . ?
B14 C9 B13 B18 -102.64(17) . . . . ?
B14 C9 B13 B19 -39.84(16) . . . . ?
B14 C9 B15 B16 142.67(16) . . . . ?
B14 C9 B15 B20 39.80(15) . . . . ?
B14 C9 B15 B21 102.55(17) . . . . ?
B14 C9 B16 B12 106.20(19) . . . . ?
B14 C9 B16 B15 -36.50(16) . . . . ?
B14 C9 B16 B17 66.2(2) . . . . ?
B14 C9 B16 B21 3.3(2) . . . . ?
B14 B13 B18 B12 -100.64(19) . . . . ?
B14 B13 B18 B17 -63.3(2) . . . . ?
B14 B13 B18 B19 37.50(16) . . . . ?
B14 B13 B18 B22 -0.1(2) . . . . ?
B14 B13 B19 B18 -138.04(18) . . . . ?
B14 B13 B19 B20 -37.30(16) . . . . ?
B14 B13 B19 B22 -100.73(17) . . . . ?
B14 B15 B16 C9 33.06(15) . . . . ?
B14 B15 B16 B12 0.4(2) . . . . ?
B14 B15 B16 B17 -62.8(2) . . . . ?
B14 B15 B16 B21 -101.09(17) . . . . ?
B14 B15 B20 B19 37.30(15) . . . . ?
B14 B15 B20 B21 138.63(16) . . . . ?
B14 B15 B20 B22 100.71(17) . . . . ?
B14 B15 B21 B16 101.06(18) . . . . ?
B14 B15 B21 B17 63.6(2) . . . . ?
B14 B15 B21 B20 -36.99(15) . . . . ?
B14 B15 B21 B22 0.9(2) . . . . ?
B14 B19 B20 B15 -37.47(16) . . . . ?
B14 B19 B20 B21 -100.73(17) . . . . ?
B14 B19 B20 B22 -137.75(16) . . . . ?
B14 B19 B22 N2 150.06(18) . . . . ?
B14 B19 B22 B17 -63.18(19) . . . . ?
B14 B19 B22 B18 -100.73(17) . . . . ?
B14 B19 B22 B20 37.55(14) . . . . ?
B14 B19 B22 B21 0.7(2) . . . . ?
B14 B20 B21 B15 37.12(15) . . . . ?
B14 B20 B21 B16 -0.4(2) . . . . ?
B14 B20 B21 B17 -63.07(19) . . . . ?
B14 B20 B21 B22 -100.34(16) . . . . ?
B14 B20 B22 N2 -153.30(18) . . . . ?
B14 B20 B22 B17 63.4(2) . . . . ?
B14 B20 B22 B18 -0.3(2) . . . . ?
B14 B20 B22 B19 -37.57(15) . . . . ?
B14 B20 B22 B21 101.22(17) . . . . ?
B15 C9 B12 B13 106.35(19) . . . . ?
B15 C9 B12 B16 -36.41(17) . . . . ?
B15 C9 B12 B17 3.5(2) . . . . ?
B15 C9 B12 B18 66.3(2) . . . . ?
B15 C9 B13 B12 -106.32(19) . . . . ?
B15 C9 B13 B14 36.48(17) . . . . ?
B15 C9 B13 B18 -66.2(2) . . . . ?
B15 C9 B13 B19 -3.4(2) . . . . ?
B15 C9 B14 B13 -142.69(17) . . . . ?
B15 C9 B14 B19 -102.76(17) . . . . ?
B15 C9 B14 B20 -39.97(15) . . . . ?
B15 C9 B16 B12 142.70(17) . . . . ?
B15 C9 B16 B17 102.67(17) . . . . ?
B15 C9 B16 B21 39.76(15) . . . . ?
B15 B14 B19 B13 -100.58(18) . . . . ?
B15 B14 B19 B18 -63.3(2) . . . . ?
B15 B14 B19 B20 37.54(15) . . . . ?
B15 B14 B19 B22 -0.2(2) . . . . ?
B15 B14 B20 B19 -138.15(17) . . . . ?
B15 B14 B20 B21 -36.94(15) . . . . ?
B15 B14 B20 B22 -100.45(17) . . . . ?
B15 B16 B17 B12 99.9(2) . . . . ?
B15 B16 B17 B18 62.8(2) . . . . ?
B15 B16 B17 B21 -37.85(17) . . . . ?
B15 B16 B17 B22 -0.5(3) . . . . ?
B15 B16 B21 B17 137.55(18) . . . . ?
B15 B16 B21 B20 37.39(15) . . . . ?
B15 B16 B21 B22 100.67(17) . . . . ?
B15 B20 B21 B16 -37.54(15) . . . . ?
B15 B20 B21 B17 -100.19(17) . . . . ?
B15 B20 B21 B22 -137.46(16) . . . . ?
B15 B20 B22 N2 143.24(19) . . . . ?
B15 B20 B22 B17 0.0(2) . . . . ?
B15 B20 B22 B18 -63.7(2) . . . . ?
B15 B20 B22 B19 -101.02(17) . . . . ?
B15 B20 B22 B21 37.77(15) . . . . ?
B15 B21 B22 N2 -153.22(17) . . . . ?
B15 B21 B22 B17 100.14(18) . . . . ?
B15 B21 B22 B18 62.6(2) . . . . ?
B15 B21 B22 B19 -1.0(2) . . . . ?
B15 B21 B22 B20 -37.79(15) . . . . ?
B16 C9 B12 B13 142.77(17) . . . . ?
B16 C9 B12 B17 39.95(16) . . . . ?
B16 C9 B12 B18 102.72(19) . . . . ?
B16 C9 B13 B12 -36.35(17) . . . . ?
B16 C9 B13 B14 106.45(19) . . . . ?
B16 C9 B13 B18 3.8(2) . . . . ?
B16 C9 B13 B19 66.6(2) . . . . ?
B16 C9 B14 B13 -106.25(19) . . . . ?
B16 C9 B14 B15 36.45(17) . . . . ?
B16 C9 B14 B19 -66.3(2) . . . . ?
B16 C9 B14 B20 -3.5(2) . . . . ?
B16 C9 B15 B14 -142.67(16) . . . . ?
B16 C9 B15 B20 -102.87(17) . . . . ?
B16 C9 B15 B21 -40.12(15) . . . . ?
B16 B12 B13 C9 33.08(15) . . . . ?
B16 B12 B13 B14 0.3(2) . . . . ?
B16 B12 B13 B18 -100.85(18) . . . . ?
B16 B12 B13 B19 -63.1(2) . . . . ?
B16 B12 B17 B18 138.40(17) . . . . ?
B16 B12 B17 B21 37.69(16) . . . . ?
B16 B12 B17 B22 101.14(18) . . . . ?
B16 B12 B18 B13 101.07(18) . . . . ?
B16 B12 B18 B17 -37.09(16) . . . . ?
B16 B12 B18 B19 63.8(2) . . . . ?
B16 B12 B18 B22 0.2(2) . . . . ?
B16 B15 B20 B14 -101.02(18) . . . . ?
B16 B15 B20 B19 -63.7(2) . . . . ?
B16 B15 B20 B21 37.61(16) . . . . ?
B16 B15 B20 B22 -0.3(2) . . . . ?
B16 B15 B21 B17 -37.47(16) . . . . ?
B16 B15 B21 B20 -138.05(17) . . . . ?
B16 B15 B21 B22 -100.17(18) . . . . ?
B16 B17 B18 B12 37.48(16) . . . . ?
B16 B17 B18 B13 0.0(2) . . . . ?
B16 B17 B18 B19 -63.2(2) . . . . ?
B16 B17 B18 B22 -100.67(17) . . . . ?
B16 B17 B21 B15 37.82(16) . . . . ?
B16 B17 B21 B20 100.82(18) . . . . ?
B16 B17 B21 B22 138.31(18) . . . . ?
B16 B17 B22 N2 -146.04(18) . . . . ?
B16 B17 B22 B18 101.06(19) . . . . ?
B16 B17 B22 B19 63.6(2) . . . . ?
B16 B17 B22 B20 0.3(2) . . . . ?
B16 B17 B22 B21 -37.21(17) . . . . ?
B16 B21 B22 N2 143.44(17) . . . . ?
B16 B21 B22 B17 36.80(16) . . . . ?
B16 B21 B22 B18 -0.8(2) . . . . ?
B16 B21 B22 B19 -64.34(19) . . . . ?
B16 B21 B22 B20 -101.13(17) . . . . ?
B17 B12 B13 C9 96.22(19) . . . . ?
B17 B12 B13 B14 63.4(2) . . . . ?
B17 B12 B13 B18 -37.71(16) . . . . ?
B17 B12 B13 B19 0.1(2) . . . . ?
B17 B12 B16 C9 -133.89(17) . . . . ?
B17 B12 B16 B15 -101.26(18) . . . . ?
B17 B12 B16 B21 -38.16(16) . . . . ?
B17 B12 B18 B13 138.16(17) . . . . ?
B17 B12 B18 B19 100.84(18) . . . . ?
B17 B12 B18 B22 37.27(16) . . . . ?
B17 B16 B21 B15 -137.55(18) . . . . ?
B17 B16 B21 B20 -100.16(18) . . . . ?
B17 B16 B21 B22 -36.88(16) . . . . ?
B17 B18 B19 B13 100.70(18) . . . . ?
B17 B18 B19 B14 63.2(2) . . . . ?
B17 B18 B19 B20 0.0(2) . . . . ?
B17 B18 B19 B22 -37.31(15) . . . . ?
B17 B18 B22 N2 -105.1(2) . . . . ?
B17 B18 B22 B19 138.20(16) . . . . ?
B17 B18 B22 B20 101.01(16) . . . . ?
B17 B18 B22 B21 37.62(15) . . . . ?
B17 B21 B22 N2 106.6(2) . . . . ?
B17 B21 B22 B18 -37.57(16) . . . . ?
B17 B21 B22 B19 -101.14(17) . . . . ?
B17 B21 B22 B20 -137.93(17) . . . . ?
B18 B12 B13 C9 133.93(17) . . . . ?
B18 B12 B13 B14 101.12(17) . . . . ?
B18 B12 B13 B19 37.77(16) . . . . ?
B18 B12 B16 C9 -96.40(19) . . . . ?
B18 B12 B16 B15 -63.8(2) . . . . ?
B18 B12 B16 B17 37.49(16) . . . . ?
B18 B12 B16 B21 -0.7(2) . . . . ?
B18 B12 B17 B16 -138.40(17) . . . . ?
B18 B12 B17 B21 -100.70(17) . . . . ?
B18 B12 B17 B22 -37.26(15) . . . . ?
B18 B13 B14 C9 96.4(2) . . . . ?
B18 B13 B14 B15 63.5(2) . . . . ?
B18 B13 B14 B19 -37.81(17) . . . . ?
B18 B13 B14 B20 -0.1(2) . . . . ?
B18 B13 B19 B14 138.04(18) . . . . ?
B18 B13 B19 B20 100.74(18) . . . . ?
B18 B13 B19 B22 37.31(15) . . . . ?
B18 B17 B21 B15 -63.24(19) . . . . ?
B18 B17 B21 B16 -101.05(18) . . . . ?
B18 B17 B21 B20 -0.2(2) . . . . ?
B18 B17 B21 B22 37.26(15) . . . . ?
B18 B17 B22 N2 112.91(19) . . . . ?
B18 B17 B22 B19 -37.43(15) . . . . ?
B18 B17 B22 B20 -100.71(17) . . . . ?
B18 B17 B22 B21 -138.27(17) . . . . ?
B18 B19 B20 B14 100.54(17) . . . . ?
B18 B19 B20 B15 63.1(2) . . . . ?
B18 B19 B20 B21 -0.2(2) . . . . ?
B18 B19 B20 B22 -37.21(14) . . . . ?
B18 B19 B22 N2 -109.2(2) . . . . ?
B18 B19 B22 B17 37.55(15) . . . . ?
B18 B19 B22 B20 138.28(16) . . . . ?
B18 B19 B22 B21 101.46(16) . . . . ?
B19 B13 B14 C9 134.19(18) . . . . ?
B19 B13 B14 B15 101.28(18) . . . . ?
B19 B13 B14 B20 37.72(16) . . . . ?
B19 B13 B18 B12 -138.14(18) . . . . ?
B19 B13 B18 B17 -100.83(17) . . . . ?
B19 B13 B18 B22 -37.59(16) . . . . ?
B19 B14 B15 C9 96.47(17) . . . . ?
B19 B14 B15 B16 63.2(2) . . . . ?
B19 B14 B15 B20 -37.73(15) . . . . ?
B19 B14 B15 B21 -0.4(2) . . . . ?
B19 B14 B20 B15 138.15(17) . . . . ?
B19 B14 B20 B21 101.22(17) . . . . ?
B19 B14 B20 B22 37.70(15) . . . . ?
B19 B18 B22 N2 116.7(2) . . . . ?
B19 B18 B22 B17 -138.20(16) . . . . ?
B19 B18 B22 B20 -37.19(15) . . . . ?
B19 B18 B22 B21 -100.58(17) . . . . ?
B19 B20 B21 B15 100.45(17) . . . . ?
B19 B20 B21 B16 62.9(2) . . . . ?
B19 B20 B21 B17 0.3(2) . . . . ?
B19 B20 B21 B22 -37.02(15) . . . . ?
B19 B20 B22 N2 -115.7(2) . . . . ?
B19 B20 B22 B17 101.00(18) . . . . ?
B19 B20 B22 B18 37.28(15) . . . . ?
B19 B20 B22 B21 138.79(16) . . . . ?
B20 B14 B15 C9 134.19(16) . . . . ?
B20 B14 B15 B16 100.94(17) . . . . ?
B20 B14 B15 B21 37.28(15) . . . . ?
B20 B14 B19 B13 -138.12(18) . . . . ?
B20 B14 B19 B18 -100.83(17) . . . . ?
B20 B14 B19 B22 -37.71(14) . . . . ?
B20 B15 B16 C9 96.38(17) . . . . ?
B20 B15 B16 B12 63.7(2) . . . . ?
B20 B15 B16 B17 0.5(2) . . . . ?
B20 B15 B16 B21 -37.76(16) . . . . ?
B20 B15 B21 B16 138.05(17) . . . . ?
B20 B15 B21 B17 100.58(17) . . . . ?
B20 B15 B21 B22 37.88(15) . . . . ?
B20 B19 B22 N2 112.5(2) . . . . ?
B20 B19 B22 B17 -100.73(16) . . . . ?
B20 B19 B22 B18 -138.28(16) . . . . ?
B20 B19 B22 B21 -36.82(15) . . . . ?
B20 B21 B22 N2 -115.44(19) . . . . ?
B20 B21 B22 B17 137.93(17) . . . . ?
B20 B21 B22 B18 100.36(17) . . . . ?
B20 B21 B22 B19 36.79(15) . . . . ?
B21 B15 B16 C9 134.15(16) . . . . ?
B21 B15 B16 B12 101.47(17) . . . . ?
B21 B15 B16 B17 38.29(17) . . . . ?
B21 B15 B20 B14 -138.63(16) . . . . ?
B21 B15 B20 B19 -101.34(17) . . . . ?
B21 B15 B20 B22 -37.92(15) . . . . ?
B21 B16 B17 B12 137.76(18) . . . . ?
B21 B16 B17 B18 100.66(17) . . . . ?
B21 B16 B17 B22 37.31(16) . . . . ?
B21 B17 B18 B12 100.81(18) . . . . ?
B21 B17 B18 B13 63.4(2) . . . . ?
B21 B17 B18 B19 0.1(2) . . . . ?
B21 B17 B18 B22 -37.34(15) . . . . ?
B21 B17 B22 N2 -108.82(19) . . . . ?
B21 B17 B22 B18 138.27(16) . . . . ?
B21 B17 B22 B19 100.84(17) . . . . ?
B21 B17 B22 B20 37.56(16) . . . . ?
B21 B20 B22 N2 105.5(2) . . . . ?
B21 B20 B22 B17 -37.79(16) . . . . ?
B21 B20 B22 B18 -101.51(17) . . . . ?
B21 B20 B22 B19 -138.79(16) . . . . ?
B22 N2 C10 O2 -8.1(3) . . . . ?
B22 N2 C10 C11 172.53(17) . . . . ?
B22 B17 B18 B12 138.15(17) . . . . ?
B22 B17 B18 B13 100.70(17) . . . . ?
B22 B17 B18 B19 37.46(15) . . . . ?
B22 B17 B21 B15 -100.49(17) . . . . ?
B22 B17 B21 B16 -138.31(18) . . . . ?
B22 B17 B21 B20 -37.49(15) . . . . ?
B22 B18 B19 B13 138.01(17) . . . . ?
B22 B18 B19 B14 100.46(17) . . . . ?
B22 B18 B19 B20 37.35(14) . . . . ?
B22 B19 B20 B14 137.75(16) . . . . ?
B22 B19 B20 B15 100.28(17) . . . . ?
B22 B19 B20 B21 37.02(15) . . . . ?
B22 B20 B21 B15 137.46(16) . . . . ?
B22 B20 B21 B16 99.92(17) . . . . ?
B22 B20 B21 B17 37.27(14) . . . . ?
C17 N3 C19 C20 -58.1(2) . . . . ?
C17 N3 C21 C22 60.0(2) . . . . ?
C17 N3 C23 C24 -179.6(2) . . . . ?
C19 N3 C17 C18 -54.7(2) . . . . ?
C19 N3 C21 C22 -178.30(19) . . . . ?
C19 N3 C23 C24 59.2(2) . . . . ?
C21 N3 C17 C18 63.5(2) . . . . ?
C21 N3 C19 C20 -179.55(18) . . . . ?
C21 N3 C23 C24 -58.6(3) . . . . ?
C23 N3 C17 C18 -175.6(2) . . . . ?
C23 N3 C19 C20 59.4(2) . . . . ?
C23 N3 C21 C22 -57.4(2) . . . . ?
C25 N4 C27 C28 59.4(3) . . . . ?
C25 N4 C29 C30 179.9(2) . . . . ?
C25 N4 C31 C32 -65.9(2) . . . . ?
C27 N4 C25 C26 53.2(3) . . . . ?
C27 N4 C29 C30 -58.7(2) . . . . ?
C27 N4 C31 C32 173.34(19) . . . . ?
C29 N4 C25 C26 174.6(2) . . . . ?
C29 N4 C27 C28 -59.1(3) . . . . ?
C29 N4 C31 C32 52.4(2) . . . . ?
C31 N4 C25 C26 -64.2(3) . . . . ?
C31 N4 C27 C28 -179.9(2) . . . . ?
C31 N4 C29 C30 58.7(2) . . . . ?

loop_
_twin_individual_id
_twin_individual_mass_fraction_refined
1 0.8859(8)
2 0.1141(8)
